data_7063645
loop_
_publ_author_name
'O&#x2019;Callaghan, Charley'
'Greenacre, Victoria K.'
'Reid, Gillian'

_publ_section_title
;
 Di- and tri-valent metal complexes with tris-amide-functionalised
 1,4,7-triazacyclononane chelators
;
_journal_issue 10
_journal_name_full 'New Journal of Chemistry'
_journal_page_first 4061
_journal_page_last 4071
_journal_paper_doi 10.1039/D4NJ05327C
_journal_volume 49
_journal_year 2025
_chemical_formula_moiety '3(C30 H36 Cu N6 O3), 6(N O3), C4 H10 O, 1[CH4O], 0.25[C4H10O]'
_chemical_formula_sum 'C96 H124.5 Cu3 N24 O29.25'
_chemical_formula_weight 2273.340
_space_group_crystal_system triclinic
_space_group_IT_number 2
_space_group_name_Hall '-P 1'
_space_group_name_H-M_alt 'P -1'
_symmetry_Int_Tables_number 2
_audit_creation_date 2025-02-03
_audit_creation_method
;
Olex2 1.5
(compiled 2024.02.16 svn.r378c4104 for OlexSys, GUI svn.r6928)
;
_audit_update_record
;
2025-02-05 deposited with the CCDC.	2025-02-07 downloaded from the CCDC.
;
_cell_angle_alpha 85.355(1)
_cell_angle_beta 80.554(1)
_cell_angle_gamma 60.327(2)
_cell_formula_units_Z 2
_cell_length_a 17.6146(3)
_cell_length_b 17.6300(3)
_cell_length_c 20.0301(3)
_cell_measurement_reflns_used 36247
_cell_measurement_temperature 100.00(10)
_cell_measurement_theta_max 29.3320
_cell_measurement_theta_min 1.6890
_cell_volume 5331.28(19)
_computing_cell_refinement 'CrysAlisPro 1.171.41.93a (Rigaku OD, 2020)'
_computing_data_collection 'CrysAlisPro 1.171.41.93a (Rigaku OD, 2020)'
_computing_data_reduction 'CrysAlisPro 1.171.41.93a (Rigaku OD, 2020)'
_computing_molecular_graphics 'Olex2 1.5 (Dolomanov et al., 2009)'
_computing_publication_material 'Olex2 1.5 (Dolomanov et al., 2009)'
_computing_structure_refinement 'olex2.refine 1.5 (Bourhis et al., 2015)'
_computing_structure_solution 'SHELXT 2018/2 (Sheldrick, 2018)'
_diffrn_ambient_temperature 100.15
_diffrn_detector_area_resol_mean 10.0000
_diffrn_detector_type HyPix
_diffrn_measured_fraction_theta_full 0.9991
_diffrn_measured_fraction_theta_max 0.9993
_diffrn_measurement_details
;
List of Runs (angles in degrees, time in seconds):

  # Type    Start    End  Width  t~exp~   \w     \q     \k     \f   Frames
#--------------------------------------------------------------------------
  1  \w    -56.00   9.00   0.50   15.00    --  -18.50 -57.00 120.00  130
  2  \w     22.00  64.00   0.50   15.00    --  -18.50  19.00  90.00   84
  3  \w    -51.00  24.00   0.50   15.00    --  -18.50  77.00 -30.00  150
  4  \w    -16.00  64.00   0.50   15.00    --  -18.50  38.00  60.00  160
  5  \w    -30.00  -3.00   0.50   15.00    --   21.15 114.00  90.62   54
  6  \w    -18.00  54.00   0.50   15.00    --   21.15 -77.00  90.00  144
  7  \w    -36.00 -10.00   0.50   15.00    --   21.15 124.00 107.89   52
  8  \w    -67.00 -16.00   0.50   15.00    --   21.15 -19.00-150.00  102
  9  \w      0.00  65.00   0.50   15.00    --   21.15 -99.00 150.00  130
 10  \w    -33.00  -7.00   0.50   15.00    --   21.15 119.00 -92.58   52
 11  \w    -67.00 -16.00   0.50   15.00    --   21.15 -19.00-180.00  102
 12  \w     -7.00 104.00   0.50   15.00    --   21.15  38.00 -30.00  222
 13  \w    -56.00   9.00   0.50   15.00    --  -18.50 -57.00 -90.00  130
 14  \w   -107.00 -16.00   0.50   15.00    --  -18.50 -19.00 150.00  182
 15  \w    -51.00  24.00   0.50   15.00    --  -18.50  77.00 -90.00  150
 16  \w    -38.00 -12.00   0.50   15.00    --   21.15 127.00  41.13   52
 17  \w     -6.00  62.00   0.50   15.00    --   21.15  57.00 150.00  136
 18  \w      0.00  65.00   0.50   15.00    --   21.15 -99.00-150.00  130
 19  \w    -67.00 -16.00   0.50   15.00    --   21.15 -19.00 -90.00  102
;
_diffrn_measurement_device 'four-circle diffractometer'
_diffrn_measurement_device_type 'ROD, Synergy Custom system, HyPix'
_diffrn_measurement_method '\w scans'
_diffrn_radiation_type 'Mo K\a'
_diffrn_radiation_wavelength 0.71073
_diffrn_reflns_av_R_equivalents 0.0673
_diffrn_reflns_av_unetI/netI 0.0628
_diffrn_reflns_Laue_measured_fraction_full 0.9991
_diffrn_reflns_Laue_measured_fraction_max 0.9993
_diffrn_reflns_limit_h_max 23
_diffrn_reflns_limit_h_min -23
_diffrn_reflns_limit_k_max 23
_diffrn_reflns_limit_k_min -23
_diffrn_reflns_limit_l_max 27
_diffrn_reflns_limit_l_min -27
_diffrn_reflns_number 124966
_diffrn_reflns_point_group_measured_fraction_full 0.9991
_diffrn_reflns_point_group_measured_fraction_max 0.9993
_diffrn_reflns_theta_full 25.2417
_diffrn_reflns_theta_max 28.70
_diffrn_reflns_theta_min 1.68
_exptl_absorpt_coefficient_mu 0.681
_exptl_absorpt_correction_T_max 1.00000
_exptl_absorpt_correction_T_min 0.70174
_exptl_absorpt_correction_type multi-scan
_exptl_absorpt_process_details
;
CrysAlisPro 1.171.41.93a (Rigaku Oxford Diffraction, 2020)
Empirical absorption correction using spherical harmonics,
implemented in SCALE3 ABSPACK scaling algorithm.
;
_exptl_crystal_colour 'clear light colourless'
_exptl_crystal_density_diffrn 1.416
_exptl_crystal_description cube
_exptl_crystal_F_000 2382.868
_exptl_crystal_size_max 0.12
_exptl_crystal_size_mid 0.12
_exptl_crystal_size_min 0.12
_refine_diff_density_max 0.8863
_refine_diff_density_min -0.6467
_refine_diff_density_rms 0.1183
_refine_ls_d_res_high 0.7400
_refine_ls_d_res_low 12.1043
_refine_ls_goodness_of_fit_ref 1.0385
_refine_ls_hydrogen_treatment mixed
_refine_ls_matrix_type full
_refine_ls_number_constraints 202
_refine_ls_number_parameters 1464
_refine_ls_number_reflns 27524
_refine_ls_number_restraints 384
_refine_ls_restrained_S_all 1.0310
_refine_ls_R_factor_all 0.0955
_refine_ls_R_factor_gt 0.0578
_refine_ls_shift/su_max -0.0010
_refine_ls_shift/su_mean 0.0000
_refine_ls_structure_factor_coef Fsqd
_refine_ls_weighting_details 'w=1/[\s^2^(Fo^2^)+(0.0647P)^2^+3.1767P] where P=(Fo^2^+2Fc^2^)/3'
_refine_ls_weighting_scheme calc
_refine_ls_wR_factor_gt 0.1362
_refine_ls_wR_factor_ref 0.1537
_reflns_Friedel_coverage 0.0
_reflns_limit_h_max 23
_reflns_limit_h_min -23
_reflns_limit_k_max 23
_reflns_limit_k_min -23
_reflns_limit_l_max 27
_reflns_limit_l_min 0
_reflns_number_gt 18228
_reflns_number_total 27524
_reflns_threshold_expression I>=2u(I)
_cod_data_source_file d4nj05327c2.cif
_cod_data_source_block 2021_DPT_GR_CBG_Cu_LigandA_auto
_cod_depositor_comments 'Adding full bibliography for 7063640--7063645.cif.'
_cod_database_code 7063645
_olex2_refinement_description
;
1. Fixed Uiso
 At 1.2 times of:
  All C(H,H) groups, H42 of C42, H41 of C41, H59 of C59, H50 of C50, H51 of
  C51, H44 of C44, H45 of C45, H58 of C58, H49 of C49, H60 of C60, H52 of C52,
  H26 of C26, H43 of C43, H57 of C57, H53 of C53, H61 of C61, H13 of C13, H18
  of C18, H29 of C29, H31 of C31, H10 of C10, H30 of C30, H28 of C28, H21 of
  C21, H12 of C12, H20 of C20, H14 of C14, H22 of C22, H19 of C19, H11 of C11,
  H27 of C27, H90 of C90, H89 of C89, H88 of C88, H82 of C82, H87 of C87, H80
  of C80, H72 of C72, H74 of C74, H75 of C75, H83 of C83, H73 of C73, H81 of
  C81, H71 of C71, H79 of C79, All N(H) groups
 At 1.5 times of:
  All C(H,H,H) groups, H91a of C91
2. Restrained distances
 C93-H93a
 1.046 with sigma of 0.02
 N103-O108 = N103-O109
 1.25 with sigma of 0.02
 N103-O107
 1.24 with sigma of 0.02
 O14-N1a
 1.25 with sigma of 0.005
 O15-N1a
 1.25 with sigma of 0.005
 N1a-O13
 1.25 with sigma of 0.005
 O104-N102
 1.25 with sigma of 0.01
 O105-N102
 1.25 with sigma of 0.01
 N1b-O18
 1.25 with sigma of 0.01
 N1b-O17
 1.25 with sigma of 0.01
 O108-N103
 1.25 with sigma of 0.01
 O10-N19
 1.25 with sigma of 0.01
 N1b-O16
 1.25 with sigma of 0.02
 O16-N1b
 1.25 with sigma of 0.005
 O105-N102 \\sim O13-N102
 with sigma of 0.02
 O104-N102 \\sim O14-N102
 with sigma of 0.02
 O106-N102 \\sim O15-N102
 with sigma of 0.02
 O13-N102 \\sim O13-N1a
 with sigma of 0.02
 O15-N102 \\sim O15-N1a
 with sigma of 0.02
 O14-N102 \\sim O14-N1a
 with sigma of 0.02
 O104-N102 \\sim O104-N1a
 with sigma of 0.02
 O108-O107 \\sim O107-O109 \\sim O109-O108
 with sigma of 0.04
 O105-N102 \\sim O105-N1a
 with sigma of 0.02
 O106-N102 \\sim O106-N1a
 with sigma of 0.02
 N103-O108 \\sim N103-O107 \\sim N103-O109
 with sigma of 0.02
 O107-N103 \\sim O16-N1b
 with sigma of 0.02
 O108-N103 \\sim O17-N1b
 with sigma of 0.02
 O109-N103 \\sim O18-N1b
 with sigma of 0.02
 O107-O108 \\sim O16-O17
 with sigma of 0.04
 O107-O109 \\sim O16-O18
 with sigma of 0.04
 O108-O109 \\sim O17-O18
 with sigma of 0.04
 O101-N101 \\sim O10-N19
 with sigma of 0.02
 O102-N101 \\sim O11-N19
 with sigma of 0.02
 O103-N101 \\sim O12-N19
 with sigma of 0.02
 O101-O102 \\sim O10-O11
 with sigma of 0.04
 O101-O103 \\sim O10-O12
 with sigma of 0.04
 O102-O103 \\sim O11-O12
 with sigma of 0.04
 O11-N19 \\sim N19-O10
 with sigma of 0.02
 O11-O12 \\sim O12-O10
 with sigma of 0.005
3. Restrained planarity
 O104, O105, O106, N102
 with sigma of 0.1
 O107, O108, O109, N103
 with sigma of 0.1
 O13, O14, O15, N1a
 with sigma of 0.005
 O10, O11, O12, N19
 with sigma of 0.1
 O16, O17, O18, N1b
 with sigma of 0.1
4. Uiso/Uaniso restraints and constraints
O107 \\sim O108 \\sim O109 \\sim N103: within 2A with sigma of 0.04 and sigma
for terminal atoms of 0.08 within 2A
O107 \\sim O108 \\sim O109 \\sim N103 \\sim O16 \\sim O17 \\sim O18 \\sim N1b:
within 2A with sigma of 0.01 and sigma for terminal atoms of 0.02 within 2A
C91 \\sim C92: within 2A with sigma of 0.04 and sigma for terminal atoms of
0.08 within 2A
O101 \\sim O102 \\sim O103 \\sim N101 \\sim O10 \\sim O11 \\sim O12 \\sim N19:
within 2A with sigma of 0.01 and sigma for terminal atoms of 0.02 within 2A
Uanis(N102) = Uanis(N1a)
5. Rigid body (RIGU) restrains
 O101, O102, O103, N101
 with sigma for 1-2 distances of 0.004 and sigma for 1-3 distances of 0.004
 O107, O108, O109, N103
 with sigma for 1-2 distances of 0.004 and sigma for 1-3 distances of 0.004
 O101, O102, O103, N101, O10, O11, O12, N19
 with sigma for 1-2 distances of 0.01 and sigma for 1-3 distances of 0.01
 O16, O17, O18, N1b
 with sigma for 1-2 distances of 0.005 and sigma for 1-3 distances of 0.005
6. Others
 Sof(O13)=Sof(O14)=Sof(O15)=Sof(N1a)=1-FVAR(1)
 Sof(O104)=Sof(O105)=Sof(O106)=Sof(N102)=FVAR(1)
 Sof(O16)=Sof(O17)=Sof(O18)=Sof(N1b)=1-FVAR(2)
 Sof(O107)=Sof(O108)=Sof(O109)=Sof(N103)=FVAR(2)
 Sof(O10)=Sof(O11)=Sof(O12)=Sof(N19)=1-FVAR(3)
 Sof(O101)=Sof(O102)=Sof(O103)=Sof(N101)=FVAR(3)
7.a Secondary CH2 refined with riding coordinates:
 C1(H1a,H1b), C2(H2a,H2b), C3(H3a,H3b), C4(H4a,H4b), C5(H5a,H5b), C6(H6a,H6b),
 C7(H7a,H7b), C15(H15a,H15b), C23(H23a,H23b), C32(H32a,H32b), C33(H33a,H33b),
 C34(H34a,H34b), C35(H35a,H35b), C36(H36a,H36b), C37(H37a,H37b), C38(H38a,H38b),
  C46(H46a,H46b), C54(H54a,H54b), C62(H62a,H62b), C63(H63a,H63b), C64(H64a,
 H64b), C65(H65a,H65b), C66(H66a,H66b), C67(H67a,H67b), C68(H68a,H68b),
 C76(H76a,H76b), C84(H84a,H84b)
7.b Aromatic/amide H refined with riding coordinates:
 N4(H4), N5(H5), N6(H6), C10(H10), C11(H11), C12(H12), C13(H13), C14(H14),
 C18(H18), C19(H19), C20(H20), C21(H21), C22(H22), C27(H27), C28(H28), C29(H29),
  C30(H30), C31(H31), N10(H10a), N11(H11a), N12(H12a), C41(H41), C42(H42),
 C43(H43), C44(H44), C45(H45), C49(H49), C50(H50), C51(H51), C52(H52), C53(H53),
  C57(H57), C58(H58), C59(H59), C60(H60), C61(H61), N16(H16), N17(H17),
 N18(H18a), C26(H26), C71(H71), C72(H72), C73(H73), C74(H74), C75(H75),
 C79(H79), C80(H80), C81(H81), C82(H82), C83(H83), C87(H87), C88(H88), C89(H89),
  C90(H90)
7.c Idealised Me refined as rotating group:
 C92(H92a,H92b,H92c), C94(H94a,H94b,H94c)
;
_smtbx_masks_special_details
;
A solvent mask was calculated and 58 electrons were 
found in a volume of 253\%A^3^ in 2 voids per unit cell. 
This is consistent with the presence of 
1[CH3OH], 0.25[C4H10O] per Asymmetric Unit 
which account for 57 electrons 
per unit cell.
;
_olex2_submission_special_instructions 'No special instructions were received'
_oxdiff_exptl_absorpt_empirical_details
;
Empirical correction (ABSPACK) includes:
- Absorption correction using spherical harmonics
- Frame scaling
;

loop_
_space_group_symop_id
_space_group_symop_operation_xyz
1 x,y,z
2 -x,-y,-z

loop_
_atom_site_label
_atom_site_type_symbol
_atom_site_fract_x
_atom_site_fract_y
_atom_site_fract_z
_atom_site_U_iso_or_equiv
_atom_site_adp_type
_atom_site_occupancy
_atom_site_refinement_flags_posn
_atom_site_refinement_flags_adp
_atom_site_refinement_flags_occupancy
_atom_site_disorder_group
Cu1 Cu 0.79890(2) 0.66462(2) 0.182004(16) 0.03256(9) Uani 1.000000 . . . .
O1 O 0.90473(13) 0.62392(13) 0.24381(10) 0.0372(4) Uani 1.000000 . . . .
O2 O 0.74494(12) 0.60320(12) 0.24514(9) 0.0340(4) Uani 1.000000 . . . .
O3 O 0.72681(12) 0.77641(12) 0.23989(9) 0.0343(4) Uani 1.000000 . . . .
N1 N 0.89872(14) 0.67334(14) 0.11266(11) 0.0300(5) Uani 1.000000 . . . .
N2 N 0.81438(14) 0.57450(14) 0.11543(11) 0.0311(5) Uani 1.000000 . . . .
N3 N 0.71563(14) 0.75814(14) 0.11058(11) 0.0298(5) Uani 1.000000 . . . .
N4 N 1.03698(16) 0.61955(16) 0.24096(13) 0.0418(6) Uani 1.000000 . . . .
H4 H 1.07513(16) 0.63131(16) 0.21478(13) 0.0501(7) Uiso 1.000000 R . . .
N5 N 0.59930(16) 0.90578(16) 0.25116(12) 0.0397(6) Uani 1.000000 . . . .
H5 H 0.55525(16) 0.94256(16) 0.22965(12) 0.0476(7) Uiso 1.000000 R . . .
N6 N 0.74315(16) 0.47461(16) 0.25786(13) 0.0395(6) Uani 1.000000 . . . .
H6 H 0.75775(16) 0.42685(16) 0.23604(13) 0.0474(7) Uiso 1.000000 R . . .
C1 C 0.95132(18) 0.58270(18) 0.08576(14) 0.0350(6) Uani 1.000000 . . . .
H1a H 0.99602(18) 0.57986(18) 0.04745(14) 0.0421(7) Uiso 1.000000 R . . .
H1b H 0.98272(18) 0.54261(18) 0.12154(14) 0.0421(7) Uiso 1.000000 R . . .
C2 C 0.89177(18) 0.55393(19) 0.06201(14) 0.0348(6) Uani 1.000000 . . . .
H2a H 0.92513(18) 0.49039(19) 0.05283(14) 0.0417(7) Uiso 1.000000 R . . .
H2b H 0.87115(18) 0.58464(19) 0.01956(14) 0.0417(7) Uiso 1.000000 R . . .
C3 C 0.72926(18) 0.61597(18) 0.08724(15) 0.0354(6) Uani 1.000000 . . . .
H3a H 0.73424(18) 0.57938(18) 0.05001(15) 0.0425(7) Uiso 1.000000 R . . .
H3b H 0.68170(18) 0.61923(18) 0.12299(15) 0.0425(7) Uiso 1.000000 R . . .
C4 C 0.70506(18) 0.70759(18) 0.06058(14) 0.0329(6) Uani 1.000000 . . . .
H4a H 0.64315(18) 0.73808(18) 0.05151(14) 0.0395(7) Uiso 1.000000 R . . .
H4b H 0.74356(18) 0.70357(18) 0.01748(14) 0.0395(7) Uiso 1.000000 R . . .
C5 C 0.76461(18) 0.80357(17) 0.08154(14) 0.0326(6) Uani 1.000000 . . . .
H5a H 0.73765(18) 0.83924(17) 0.04247(14) 0.0392(7) Uiso 1.000000 R . . .
H5b H 0.76036(18) 0.84338(17) 0.11587(14) 0.0392(7) Uiso 1.000000 R . . .
C6 C 0.86126(18) 0.73912(18) 0.05855(13) 0.0337(6) Uani 1.000000 . . . .
H6a H 0.89496(18) 0.77090(18) 0.04790(13) 0.0404(7) Uiso 1.000000 R . . .
H6b H 0.86669(18) 0.70906(18) 0.01693(13) 0.0404(7) Uiso 1.000000 R . . .
C7 C 0.95127(18) 0.6932(2) 0.15100(14) 0.0362(6) Uani 1.000000 . . . .
H7a H 1.00968(18) 0.6768(2) 0.12419(14) 0.0434(7) Uiso 1.000000 R . . .
H7b H 0.92070(18) 0.7565(2) 0.16093(14) 0.0434(7) Uiso 1.000000 R . . .
C8 C 0.96260(18) 0.64160(18) 0.21636(14) 0.0341(6) Uani 1.000000 . . . .
C9 C 1.0622(2) 0.5797(2) 0.30379(16) 0.0465(8) Uani 1.000000 . . . .
C10 C 1.1372(2) 0.5769(2) 0.32092(19) 0.0566(9) Uani 1.000000 . . . .
H10 H 1.1689(2) 0.5994(2) 0.29076(19) 0.0680(11) Uiso 1.000000 R . . .
C11 C 1.1650(3) 0.5410(3) 0.3826(2) 0.0719(12) Uani 1.000000 . . . .
H11 H 1.2162(3) 0.5384(3) 0.3946(2) 0.0863(15) Uiso 1.000000 R . . .
C12 C 1.1185(3) 0.5092(3) 0.4261(2) 0.0771(14) Uani 1.000000 . . . .
H12 H 1.1370(3) 0.4858(3) 0.4686(2) 0.0925(16) Uiso 1.000000 R . . .
C13 C 1.0454(3) 0.5110(2) 0.4088(2) 0.0719(12) Uani 1.000000 . . . .
H13 H 1.0144(3) 0.4880(2) 0.4390(2) 0.0863(15) Uiso 1.000000 R . . .
C14 C 1.0166(3) 0.5462(2) 0.34714(18) 0.0571(9) Uani 1.000000 . . . .
H14 H 0.9661(3) 0.5473(2) 0.33508(18) 0.0685(11) Uiso 1.000000 R . . .
C15 C 0.8254(2) 0.49724(18) 0.15658(14) 0.0375(6) Uani 1.000000 . . . .
H15a H 0.8085(2) 0.46174(18) 0.13313(14) 0.0450(8) Uiso 1.000000 R . . .
H15b H 0.8878(2) 0.46056(18) 0.16371(14) 0.0450(8) Uiso 1.000000 R . . .
C16 C 0.76643(18) 0.52928(18) 0.22423(14) 0.0342(6) Uani 1.000000 . . . .
C17 C 0.69750(19) 0.4830(2) 0.32482(16) 0.0401(7) Uani 1.000000 . . . .
C18 C 0.6799(2) 0.4158(2) 0.34734(18) 0.0527(9) Uani 1.000000 . . . .
H18 H 0.6954(2) 0.3692(2) 0.31785(18) 0.0633(10) Uiso 1.000000 R . . .
C19 C 0.6394(3) 0.4173(3) 0.41349(19) 0.0601(10) Uani 1.000000 . . . .
H19 H 0.6276(3) 0.3713(3) 0.42908(19) 0.0721(12) Uiso 1.000000 R . . .
C20 C 0.6164(2) 0.4842(3) 0.45601(19) 0.0580(10) Uani 1.000000 . . . .
H20 H 0.5891(2) 0.4844(3) 0.50108(19) 0.0695(12) Uiso 1.000000 R . . .
C21 C 0.6329(2) 0.5517(2) 0.43363(17) 0.0510(8) Uani 1.000000 . . . .
H21 H 0.6159(2) 0.5988(2) 0.46315(17) 0.0612(10) Uiso 1.000000 R . . .
C22 C 0.6739(2) 0.5510(2) 0.36845(17) 0.0462(8) Uani 1.000000 . . . .
H22 H 0.6860(2) 0.5969(2) 0.35349(17) 0.0554(9) Uiso 1.000000 R . . .
C23 C 0.63316(17) 0.81686(19) 0.15328(14) 0.0358(6) Uani 1.000000 . . . .
H23a H 0.60136(17) 0.87316(19) 0.12983(14) 0.0429(7) Uiso 1.000000 R . . .
H23b H 0.59441(17) 0.79033(19) 0.16296(14) 0.0429(7) Uiso 1.000000 R . . .
C24 C 0.65727(18) 0.83151(18) 0.21906(14) 0.0340(6) Uani 1.000000 . . . .
C25 C 0.5996(2) 0.9335(2) 0.31662(16) 0.0431(7) Uani 1.000000 . . . .
C27 C 0.6593(2) 0.8811(2) 0.35931(16) 0.0439(7) Uani 1.000000 . . . .
H27 H 0.7050(2) 0.8243(2) 0.34548(16) 0.0526(9) Uiso 1.000000 R . . .
C28 C 0.6516(2) 0.9128(2) 0.42350(16) 0.0500(8) Uani 1.000000 . . . .
H28 H 0.6923(2) 0.8770(2) 0.45338(16) 0.0600(10) Uiso 1.000000 R . . .
C29 C 0.5860(3) 0.9948(3) 0.44346(19) 0.0598(9) Uani 1.000000 . . . .
H29 H 0.5809(3) 1.0153(3) 0.48726(19) 0.0717(11) Uiso 1.000000 R . . .
C30 C 0.5278(3) 1.0471(2) 0.4008(2) 0.0641(10) Uani 1.000000 . . . .
H30 H 0.4830(3) 1.1042(2) 0.4147(2) 0.0769(12) Uiso 1.000000 R . . .
C31 C 0.5339(2) 1.0170(2) 0.33624(19) 0.0567(9) Uani 1.000000 . . . .
H31 H 0.4934(2) 1.0535(2) 0.30642(19) 0.0680(11) Uiso 1.000000 R . . .
Cu2 Cu 0.46678(2) 1.32711(2) 0.192114(17) 0.03220(9) Uani 1.000000 . . . .
O4 O 0.56874(12) 1.24122(13) 0.23731(10) 0.0392(5) Uani 1.000000 . . . .
O5 O 0.37748(12) 1.29427(12) 0.24487(10) 0.0356(4) Uani 1.000000 . . . .
O6 O 0.43360(13) 1.44277(13) 0.25151(11) 0.0407(5) Uani 1.000000 . . . .
N7 N 0.53599(15) 1.37886(16) 0.12795(14) 0.0416(6) Uani 1.000000 . . . .
N8 N 0.52952(15) 1.22374(15) 0.11456(13) 0.0392(6) Uani 1.000000 . . . .
N9 N 0.37145(14) 1.39030(14) 0.13247(11) 0.0309(5) Uani 1.000000 . . . .
N10 N 0.68028(15) 1.10200(15) 0.23292(12) 0.0371(5) Uani 1.000000 . . . .
H10a H 0.70492(15) 1.05125(15) 0.21240(12) 0.0445(6) Uiso 1.000000 R . . .
N11 N 0.23459(15) 1.32766(15) 0.24897(11) 0.0340(5) Uani 1.000000 . . . .
H11a H 0.18496(15) 1.36277(15) 0.23294(11) 0.0408(6) Uiso 1.000000 R . . .
N12 N 0.47182(15) 1.54856(15) 0.24675(12) 0.0357(5) Uani 1.000000 . . . .
H12a H 0.50958(15) 1.56525(15) 0.22697(12) 0.0428(6) Uiso 1.000000 R . . .
C32 C 0.61501(18) 1.3032(2) 0.09191(17) 0.0440(7) Uani 1.000000 . . . .
H32a H 0.65837(18) 1.2704(2) 0.12349(17) 0.0528(9) Uiso 1.000000 R . . .
H32b H 0.64329(18) 1.3247(2) 0.05416(17) 0.0528(9) Uiso 1.000000 R . . .
C33 C 0.58854(19) 1.2427(2) 0.06421(16) 0.0428(7) Uani 1.000000 . . . .
H33a H 0.55866(19) 1.2703(2) 0.02412(16) 0.0514(9) Uiso 1.000000 R . . .
H33b H 0.64240(19) 1.1873(2) 0.04940(16) 0.0514(9) Uiso 1.000000 R . . .
C34 C 0.44938(19) 1.23418(19) 0.08999(16) 0.0393(7) Uani 1.000000 . . . .
H34a H 0.41866(19) 1.21123(19) 0.12437(16) 0.0472(8) Uiso 1.000000 R . . .
H34b H 0.46705(19) 1.20019(19) 0.04784(16) 0.0472(8) Uiso 1.000000 R . . .
C35 C 0.38706(18) 1.33010(18) 0.07655(15) 0.0353(6) Uani 1.000000 . . . .
H35a H 0.32964(18) 1.33685(18) 0.06965(15) 0.0424(7) Uiso 1.000000 R . . .
H35b H 0.41177(18) 1.34787(18) 0.03413(15) 0.0424(7) Uiso 1.000000 R . . .
C36 C 0.37967(18) 1.46783(18) 0.10556(15) 0.0355(6) Uani 1.000000 . . . .
H36a H 0.34406(18) 1.49447(18) 0.06818(15) 0.0426(7) Uiso 1.000000 R . . .
H36b H 0.35686(18) 1.51200(18) 0.14178(15) 0.0426(7) Uiso 1.000000 R . . .
C37 C 0.47627(18) 1.4402(2) 0.07981(16) 0.0398(7) Uani 1.000000 . . . .
H37a H 0.49327(18) 1.4114(2) 0.03523(16) 0.0477(8) Uiso 1.000000 R . . .
H37b H 0.48352(18) 1.4926(2) 0.07362(16) 0.0477(8) Uiso 1.000000 R . . .
C38 C 0.5752(2) 1.14487(19) 0.15441(17) 0.0475(8) Uani 1.000000 . . . .
H38a H 0.6252(2) 1.09871(19) 0.12514(17) 0.0570(10) Uiso 1.000000 R . . .
H38b H 0.5341(2) 1.12304(19) 0.17358(17) 0.0570(10) Uiso 1.000000 R . . .
C39 C 0.60905(19) 1.16648(19) 0.21133(15) 0.0394(7) Uani 1.000000 . . . .
C40 C 0.72059(17) 1.10836(17) 0.28730(14) 0.0316(6) Uani 1.000000 . . . .
C41 C 0.73611(19) 1.04876(19) 0.33919(15) 0.0385(6) Uani 1.000000 . . . .
H41 H 0.71788(19) 1.00622(19) 0.33961(15) 0.0463(8) Uiso 1.000000 R . . .
C42 C 0.7783(2) 1.0510(2) 0.39067(16) 0.0465(7) Uani 1.000000 . . . .
H42 H 0.7889(2) 1.0101(2) 0.42670(16) 0.0558(9) Uiso 1.000000 R . . .
C43 C 0.8050(3) 1.1122(2) 0.3899(2) 0.0633(11) Uani 1.000000 . . . .
H43 H 0.8312(3) 1.1160(2) 0.4265(2) 0.0760(13) Uiso 1.000000 R . . .
C44 C 0.7932(3) 1.1683(3) 0.3354(3) 0.0824(15) Uani 1.000000 . . . .
H44 H 0.8144(3) 1.2087(3) 0.3334(3) 0.0988(18) Uiso 1.000000 R . . .
C45 C 0.7508(2) 1.1662(2) 0.2838(2) 0.0625(11) Uani 1.000000 . . . .
H45 H 0.7429(2) 1.2048(2) 0.2464(2) 0.0750(13) Uiso 1.000000 R . . .
C46 C 0.55979(19) 1.4242(2) 0.17301(17) 0.0456(8) Uani 1.000000 . . . .
H46a H 0.57564(19) 1.4654(2) 0.14630(17) 0.0547(9) Uiso 1.000000 R . . .
H46b H 0.61145(19) 1.3811(2) 0.19441(17) 0.0547(9) Uiso 1.000000 R . . .
C47 C 0.48189(18) 1.47341(18) 0.22696(15) 0.0366(6) Uani 1.000000 . . . .
C48 C 0.40355(19) 1.60407(18) 0.29811(15) 0.0363(6) Uani 1.000000 . . . .
C49 C 0.4258(2) 1.6194(2) 0.35592(17) 0.0511(8) Uani 1.000000 . . . .
H49 H 0.4858(2) 1.5908(2) 0.36319(17) 0.0613(10) Uiso 1.000000 R . . .
C50 C 0.3600(3) 1.6770(2) 0.40376(18) 0.0670(11) Uani 1.000000 . . . .
H50 H 0.3748(3) 1.6883(2) 0.44399(18) 0.0804(13) Uiso 1.000000 R . . .
C51 C 0.2731(3) 1.7179(3) 0.3930(2) 0.0750(13) Uani 1.000000 . . . .
H51 H 0.2279(3) 1.7557(3) 0.4266(2) 0.0900(16) Uiso 1.000000 R . . .
C52 C 0.2515(3) 1.7042(3) 0.3332(3) 0.0864(16) Uani 1.000000 . . . .
H52 H 0.1918(3) 1.7338(3) 0.3252(3) 0.1036(19) Uiso 1.000000 R . . .
C53 C 0.3178(2) 1.6467(3) 0.2852(2) 0.0644(11) Uani 1.000000 . . . .
H53 H 0.3040(2) 1.6371(3) 0.2439(2) 0.0772(13) Uiso 1.000000 R . . .
C54 C 0.28761(17) 1.41409(18) 0.17770(15) 0.0347(6) Uani 1.000000 . . . .
H54a H 0.26829(17) 1.46826(18) 0.20279(15) 0.0416(7) Uiso 1.000000 R . . .
H54b H 0.24093(17) 1.42423(18) 0.15089(15) 0.0416(7) Uiso 1.000000 R . . .
C55 C 0.30354(18) 1.33921(18) 0.22671(14) 0.0327(6) Uani 1.000000 . . . .
C56 C 0.23432(18) 1.26296(19) 0.29676(14) 0.0348(6) Uani 1.000000 . . . .
C57 C 0.2998(3) 1.1770(2) 0.2899(2) 0.0699(12) Uani 1.000000 . . . .
H57 H 0.3479(3) 1.1597(2) 0.2542(2) 0.0838(14) Uiso 1.000000 R . . .
C58 C 0.2944(3) 1.1159(3) 0.3360(3) 0.0914(16) Uani 1.000000 . . . .
H58 H 0.3393(3) 1.0565(3) 0.3316(3) 0.110(2) Uiso 1.000000 R . . .
C59 C 0.2259(2) 1.1397(3) 0.3875(2) 0.0622(10) Uani 1.000000 . . . .
H59 H 0.2233(2) 1.0974(3) 0.4189(2) 0.0746(12) Uiso 1.000000 R . . .
C60 C 0.1612(2) 1.2248(2) 0.39350(16) 0.0498(8) Uani 1.000000 . . . .
H60 H 0.1129(2) 1.2415(2) 0.42896(16) 0.0598(10) Uiso 1.000000 R . . .
C61 C 0.16493(19) 1.2870(2) 0.34871(16) 0.0443(7) Uani 1.000000 . . . .
H61 H 0.11977(19) 1.3463(2) 0.35371(16) 0.0531(9) Uiso 1.000000 R . . .
Cu3 Cu 1.13229(2) 0.99610(2) 0.195880(16) 0.03137(8) Uani 1.000000 . . . .
O7 O 1.23420(11) 0.93669(12) 0.25310(10) 0.0330(4) Uani 1.000000 . . . .
O8 O 1.05783(12) 0.94261(12) 0.25860(10) 0.0344(4) Uani 1.000000 . . . .
O9 O 1.06523(12) 1.10954(12) 0.25734(10) 0.0342(4) Uani 1.000000 . . . .
N13 N 1.04841(14) 1.00021(15) 0.12891(12) 0.0326(5) Uani 1.000000 . . . .
N14 N 1.13659(15) 1.09579(15) 0.12614(12) 0.0334(5) Uani 1.000000 . . . .
N15 N 1.23123(14) 0.91233(14) 0.12313(12) 0.0318(5) Uani 1.000000 . . . .
N16 N 0.94349(14) 0.91663(14) 0.25522(11) 0.0294(5) Uani 1.000000 . . . .
H16 H 0.90127(14) 0.92841(14) 0.23127(11) 0.0353(6) Uiso 1.000000 R . . .
N17 N 1.03659(14) 1.25073(15) 0.25930(11) 0.0321(5) Uani 1.000000 . . . .
H17 H 1.04849(14) 1.28868(15) 0.23542(11) 0.0385(6) Uiso 1.000000 R . . .
N18 N 1.37504(14) 0.82221(14) 0.24844(11) 0.0300(5) Uani 1.000000 . . . .
H18a H 1.41556(14) 0.77846(14) 0.22239(11) 0.0360(6) Uiso 1.000000 R . . .
C26 C 1.3442(2) 0.8880(2) 0.36069(16) 0.0444(7) Uani 1.000000 . . . .
H26 H 1.2836(2) 0.9248(2) 0.35644(16) 0.0532(9) Uiso 1.000000 R . . .
C62 C 1.21337(19) 1.05337(19) 0.07176(14) 0.0368(6) Uani 1.000000 . . . .
H62a H 1.19241(19) 1.05083(19) 0.02950(14) 0.0441(8) Uiso 1.000000 R . . .
H62b H 1.24395(19) 1.08830(19) 0.06283(14) 0.0441(8) Uiso 1.000000 R . . .
C63 C 1.27735(18) 0.96145(19) 0.09307(15) 0.0370(6) Uani 1.000000 . . . .
H63a H 1.31104(18) 0.96490(19) 0.12660(15) 0.0444(8) Uiso 1.000000 R . . .
H63b H 1.31993(18) 0.92929(19) 0.05311(15) 0.0444(8) Uiso 1.000000 R . . .
C64 C 1.19318(19) 0.88982(19) 0.07114(15) 0.0383(6) Uani 1.000000 . . . .
H64a H 1.19379(19) 0.92342(19) 0.02918(15) 0.0459(8) Uiso 1.000000 R . . .
H64b H 1.22945(19) 0.82687(19) 0.06007(15) 0.0459(8) Uiso 1.000000 R . . .
C65 C 1.09911(18) 0.91124(19) 0.09846(15) 0.0365(6) Uani 1.000000 . . . .
H65a H 1.09977(18) 0.86768(19) 0.13314(15) 0.0438(7) Uiso 1.000000 R . . .
H65b H 1.06994(18) 0.90826(19) 0.06128(15) 0.0438(7) Uiso 1.000000 R . . .
C66 C 1.03154(19) 1.06934(19) 0.07675(15) 0.0383(6) Uani 1.000000 . . . .
H66a H 1.06992(19) 1.04318(19) 0.03363(15) 0.0459(8) Uiso 1.000000 R . . .
H66b H 0.96930(19) 1.09717(19) 0.06879(15) 0.0459(8) Uiso 1.000000 R . . .
C67 C 1.05014(19) 1.13769(19) 0.10017(15) 0.0386(6) Uani 1.000000 . . . .
H67a H 1.00251(19) 1.17367(19) 0.13638(15) 0.0463(8) Uiso 1.000000 R . . .
H67b H 1.05078(19) 1.17667(19) 0.06189(15) 0.0463(8) Uiso 1.000000 R . . .
C68 C 1.14255(19) 1.15554(18) 0.16922(15) 0.0362(6) Uani 1.000000 . . . .
H68a H 1.20326(19) 1.12973(18) 0.18032(15) 0.0435(7) Uiso 1.000000 R . . .
H68b H 1.12771(19) 1.21159(18) 0.14546(15) 0.0435(7) Uiso 1.000000 R . . .
C69 C 1.07783(17) 1.17048(18) 0.23320(14) 0.0315(6) Uani 1.000000 . . . .
C70 C 0.97646(17) 1.28404(18) 0.31973(14) 0.0327(6) Uani 1.000000 . . . .
C71 C 0.94359(18) 1.3713(2) 0.33361(16) 0.0410(7) Uani 1.000000 . . . .
H71 H 0.95947(18) 1.4063(2) 0.30229(16) 0.0493(8) Uiso 1.000000 R . . .
C72 C 0.8874(2) 1.4078(2) 0.39324(18) 0.0509(8) Uani 1.000000 . . . .
H72 H 0.8660(2) 1.4674(2) 0.40307(18) 0.0610(10) Uiso 1.000000 R . . .
C73 C 0.8625(2) 1.3578(2) 0.43844(16) 0.0502(8) Uani 1.000000 . . . .
H73 H 0.8240(2) 1.3826(2) 0.47926(16) 0.0602(10) Uiso 1.000000 R . . .
C74 C 0.89437(19) 1.2716(2) 0.42344(15) 0.0456(8) Uani 1.000000 . . . .
H74 H 0.87677(19) 1.2372(2) 0.45403(15) 0.0547(9) Uiso 1.000000 R . . .
C75 C 0.95148(18) 1.2338(2) 0.36473(14) 0.0378(6) Uani 1.000000 . . . .
H75 H 0.97336(18) 1.1740(2) 0.35538(14) 0.0454(8) Uiso 1.000000 R . . .
C76 C 0.96694(17) 1.01259(18) 0.17189(15) 0.0350(6) Uani 1.000000 . . . .
H76a H 0.92988(17) 1.07429(18) 0.18643(15) 0.0420(7) Uiso 1.000000 R . . .
H76b H 0.93266(17) 0.99735(18) 0.14645(15) 0.0420(7) Uiso 1.000000 R . . .
C77 C 0.99314(17) 0.95355(17) 0.23309(14) 0.0305(6) Uani 1.000000 . . . .
C78 C 0.94866(17) 0.86114(17) 0.31171(13) 0.0302(6) Uani 1.000000 . . . .
C79 C 1.00323(19) 0.8440(2) 0.36026(15) 0.0402(7) Uani 1.000000 . . . .
H79 H 1.03986(19) 0.8700(2) 0.35698(15) 0.0482(8) Uiso 1.000000 R . . .
C80 C 1.0034(2) 0.7885(2) 0.41366(16) 0.0493(8) Uani 1.000000 . . . .
H80 H 1.0407(2) 0.7765(2) 0.44690(16) 0.0592(10) Uiso 1.000000 R . . .
C81 C 0.9509(2) 0.7507(2) 0.41928(16) 0.0500(8) Uani 1.000000 . . . .
H81 H 0.9519(2) 0.7129(2) 0.45610(16) 0.0600(10) Uiso 1.000000 R . . .
C82 C 0.8966(2) 0.7679(2) 0.37124(16) 0.0470(8) Uani 1.000000 . . . .
H82 H 0.8602(2) 0.7417(2) 0.37496(16) 0.0564(9) Uiso 1.000000 R . . .
C83 C 0.89503(19) 0.82291(19) 0.31779(15) 0.0375(6) Uani 1.000000 . . . .
H83 H 0.85721(19) 0.83479(19) 0.28499(15) 0.0450(8) Uiso 1.000000 R . . .
C84 C 1.28875(17) 0.83596(17) 0.16150(15) 0.0351(6) Uani 1.000000 . . . .
H84a H 1.26246(17) 0.79742(17) 0.17293(15) 0.0421(7) Uiso 1.000000 R . . .
H84b H 1.34739(17) 0.80217(17) 0.13413(15) 0.0421(7) Uiso 1.000000 R . . .
C85 C 1.29800(17) 0.86887(17) 0.22538(14) 0.0304(6) Uani 1.000000 . . . .
C86 C 1.40179(18) 0.83239(17) 0.30886(14) 0.0318(6) Uani 1.000000 . . . .
C87 C 1.49071(19) 0.78034(18) 0.31512(16) 0.0387(7) Uani 1.000000 . . . .
H87 H 1.53061(19) 0.74233(18) 0.27935(16) 0.0465(8) Uiso 1.000000 R . . .
C88 C 1.5209(2) 0.7842(2) 0.37381(18) 0.0501(8) Uani 1.000000 . . . .
H88 H 1.5818(2) 0.7492(2) 0.37785(18) 0.0601(10) Uiso 1.000000 R . . .
C89 C 1.4636(2) 0.8380(2) 0.42607(18) 0.0548(9) Uani 1.000000 . . . .
H89 H 1.4844(2) 0.8396(2) 0.46654(18) 0.0658(11) Uiso 1.000000 R . . .
C90 C 1.3764(2) 0.8894(2) 0.41942(17) 0.0552(9) Uani 1.000000 . . . .
H90 H 1.3369(2) 0.9269(2) 0.45559(17) 0.0663(11) Uiso 1.000000 R . . .
O101 O 1.1525(2) 0.7269(2) 0.19205(17) 0.0801(10) Uani 0.913(3) D U P 1
O102 O 1.2459(3) 0.6841(3) 0.1004(2) 0.0763(10) Uani 0.913(3) D U P 1
O103 O 1.17120(15) 0.61884(16) 0.13760(16) 0.0594(8) Uani 0.913(3) D U P 1
N101 N 1.1870(3) 0.6774(2) 0.1438(2) 0.0530(9) Uani 0.913(3) D U P 1
O10 O 1.203(2) 0.691(3) 0.1526(12) 0.062(5) Uani 0.087(3) D U P 2
O11 O 1.3302(11) 0.6582(13) 0.0587(13) 0.043(5) Uani 0.087(3) D U P 2
O12 O 1.2181(10) 0.6506(11) 0.0564(11) 0.034(4) Uani 0.087(3) D U P 2
N19 N 1.2545(18) 0.671(2) 0.0973(15) 0.051(4) Uani 0.087(3) D U P 2
O104 O 0.7637(2) 0.3653(2) 0.1147(3) 0.0570(15) Uani 0.603(7) D . P 1
O105 O 0.8255(5) 0.2997(3) 0.2032(3) 0.0696(18) Uani 0.603(7) D . P 1
O106 O 0.8305(9) 0.2212(6) 0.1296(7) 0.103(5) Uani 0.603(7) D . P 1
N102 N 0.8078(4) 0.2980(4) 0.1479(4) 0.0603(16) Uani 0.603(7) D . P 1
O13 O 0.7488(3) 0.3452(4) 0.1854(5) 0.075(3) Uani 0.397(7) D . P 2
O14 O 0.8785(6) 0.2748(8) 0.1960(6) 0.138(6) Uani 0.397(7) D . P 2
O15 O 0.8291(11) 0.2249(8) 0.1236(6) 0.058(5) Uani 0.397(7) D . P 2
N1a N 0.8193(5) 0.2786(4) 0.1659(4) 0.0603(16) Uani 0.397(7) D . P 2
O107 O 0.4785(2) 1.0369(2) 0.1738(2) 0.0596(12) Uani 0.712(6) D U P 1
O108 O 0.4039(3) 0.9768(3) 0.1965(3) 0.0954(16) Uani 0.712(6) D U P 1
O109 O 0.3598(3) 1.0887(4) 0.1292(3) 0.0760(17) Uani 0.712(6) D U P 1
N103 N 0.4157(3) 1.0323(3) 0.1626(3) 0.0586(14) Uani 0.712(6) D U P 1
O16 O 0.5107(8) 1.0146(10) 0.1145(8) 0.120(4) Uani 0.288(6) D U P 2
O17 O 0.4359(8) 1.0159(8) 0.1856(6) 0.067(3) Uani 0.288(6) D U P 2
O18 O 0.3658(10) 1.0924(12) 0.0989(9) 0.096(4) Uani 0.288(6) D U P 2
N1b N 0.4305(8) 1.0421(8) 0.1246(7) 0.069(3) Uani 0.288(6) D U P 2
O110 O 1.16466(15) 0.37145(19) 0.09772(11) 0.0610(7) Uani 1.000000 . . . .
O111 O 1.07737(12) 0.38530(12) 0.19120(9) 0.0347(4) Uani 1.000000 . . . .
O112 O 1.04891(13) 0.35983(14) 0.09686(11) 0.0432(5) Uani 1.000000 . . . .
N104 N 1.09738(14) 0.37219(14) 0.12781(12) 0.0325(5) Uani 1.000000 . . . .
O113 O 0.7793(2) 1.01245(17) 0.08224(12) 0.0808(9) Uani 1.000000 . . . .
O114 O 0.90411(15) 0.89689(15) 0.08259(11) 0.0506(6) Uani 1.000000 . . . .
O115 O 0.80839(12) 0.93824(12) 0.17391(9) 0.0331(4) Uani 1.000000 . . . .
N105 N 0.83113(16) 0.94886(15) 0.11211(12) 0.0358(5) Uani 1.000000 . . . .
O116 O 0.49750(14) 0.74173(15) 0.08204(11) 0.0477(5) Uani 1.000000 . . . .
O117 O 0.52026(12) 0.66834(13) 0.17591(10) 0.0379(4) Uani 1.000000 . . . .
O118 O 0.53755(17) 0.60411(16) 0.08204(12) 0.0593(6) Uani 1.000000 . . . .
N106 N 0.51771(15) 0.67155(17) 0.11284(13) 0.0382(6) Uani 1.000000 . . . .
O119 O 0.60459(15) 0.70847(19) 0.54413(12) 0.0604(7) Uani 1.000000 . . . .
C91 C 0.5564(3) 0.7029(4) 0.6065(2) 0.0657(11) Uani 1.000000 . U . .
H91a H 0.545(3) 0.752(3) 0.637(2) 0.0986(16) Uiso 1.000000 R . . .
H91b H 0.595(3) 0.651(3) 0.627(2) 0.082(14) Uiso 1.000000 . . . .
C92 C 0.4724(4) 0.7105(5) 0.5943(2) 0.123(2) Uani 1.000000 . U . .
H92a H 0.4382(14) 0.7662(14) 0.572(2) 0.185(4) Uiso 1.000000 GR . . .
H92b H 0.4848(4) 0.6623(18) 0.565(2) 0.185(4) Uiso 1.000000 GR . . .
H92c H 0.4384(15) 0.708(3) 0.6375(3) 0.185(4) Uiso 1.000000 GR . . .
C93 C 0.6852(2) 0.7041(3) 0.5511(2) 0.0583(9) Uani 1.000000 D . . .
H93a H 0.673(4) 0.762(2) 0.575(3) 0.15(2) Uiso 1.000000 D . . .
H93b H 0.719(3) 0.654(3) 0.587(2) 0.086(13) Uiso 1.000000 . . . .
C94 C 0.7411(2) 0.6862(3) 0.48218(19) 0.0612(10) Uani 1.000000 . . . .
H94a H 0.7976(7) 0.6823(17) 0.4862(3) 0.0917(15) Uiso 1.000000 GR . . .
H94b H 0.7518(15) 0.6310(9) 0.4645(6) 0.0917(15) Uiso 1.000000 GR . . .
H94c H 0.7101(8) 0.7338(9) 0.4512(4) 0.0917(15) Uiso 1.000000 GR . . .

loop_
_atom_site_aniso_label
_atom_site_aniso_U_11
_atom_site_aniso_U_22
_atom_site_aniso_U_33
_atom_site_aniso_U_12
_atom_site_aniso_U_13
_atom_site_aniso_U_23
Cu1 0.04378(19) 0.0420(2) 0.01999(17) -0.02810(16) -0.00036(13) -0.00188(13)
O1 0.0448(11) 0.0429(11) 0.0294(11) -0.0265(9) -0.0022(8) -0.0002(8)
O2 0.0416(10) 0.0342(10) 0.0305(10) -0.0230(9) -0.0015(8) 0.0003(8)
O3 0.0380(10) 0.0352(10) 0.0297(10) -0.0182(9) -0.0033(8) -0.0012(8)
N1 0.0321(11) 0.0345(12) 0.0262(12) -0.0184(10) -0.0035(9) -0.0019(9)
N2 0.0368(12) 0.0345(12) 0.0255(12) -0.0207(10) -0.0023(9) -0.0010(9)
N3 0.0333(11) 0.0316(12) 0.0265(12) -0.0177(9) -0.0021(9) -0.0033(9)
N4 0.0430(13) 0.0488(15) 0.0383(14) -0.0247(12) -0.0121(11) 0.0035(11)
N5 0.0408(13) 0.0369(13) 0.0355(14) -0.0153(11) -0.0013(11) -0.0029(10)
N6 0.0492(14) 0.0354(13) 0.0401(14) -0.0266(11) -0.0045(11) 0.0037(10)
C1 0.0343(14) 0.0373(15) 0.0310(15) -0.0169(12) 0.0021(11) -0.0048(11)
C2 0.0410(15) 0.0357(15) 0.0244(14) -0.0180(12) 0.0031(11) -0.0048(11)
C3 0.0411(15) 0.0406(16) 0.0327(15) -0.0245(13) -0.0098(12) -0.0028(12)
C4 0.0364(14) 0.0410(15) 0.0247(14) -0.0207(12) -0.0052(11) -0.0039(11)
C5 0.0415(15) 0.0330(14) 0.0264(14) -0.0205(12) -0.0059(11) 0.0023(11)
C6 0.0406(14) 0.0438(16) 0.0236(14) -0.0269(13) -0.0023(11) 0.0021(11)
C7 0.0363(14) 0.0441(17) 0.0357(16) -0.0252(13) -0.0057(12) 0.0005(12)
C8 0.0383(14) 0.0357(15) 0.0313(15) -0.0198(12) -0.0041(12) -0.0054(11)
C9 0.0577(19) 0.0378(17) 0.0391(18) -0.0159(15) -0.0180(15) -0.0041(13)
C10 0.0531(19) 0.054(2) 0.051(2) -0.0114(16) -0.0194(16) -0.0137(16)
C11 0.069(2) 0.066(3) 0.059(3) -0.008(2) -0.033(2) -0.014(2)
C12 0.114(4) 0.047(2) 0.051(2) -0.016(2) -0.043(3) 0.0015(18)
C13 0.123(4) 0.047(2) 0.044(2) -0.037(2) -0.031(2) 0.0078(16)
C14 0.089(3) 0.0454(19) 0.043(2) -0.0338(19) -0.0259(18) 0.0059(15)
C15 0.0500(16) 0.0312(14) 0.0329(15) -0.0221(13) -0.0027(13) 0.0003(11)
C16 0.0373(14) 0.0351(15) 0.0344(15) -0.0208(12) -0.0076(12) 0.0038(12)
C17 0.0382(15) 0.0477(18) 0.0391(17) -0.0256(14) -0.0083(13) 0.0127(13)
C18 0.071(2) 0.064(2) 0.047(2) -0.0500(19) -0.0233(17) 0.0184(16)
C19 0.077(2) 0.087(3) 0.048(2) -0.065(2) -0.0190(18) 0.027(2)
C20 0.0483(19) 0.085(3) 0.045(2) -0.0387(19) -0.0051(15) 0.0211(19)
C21 0.0456(17) 0.054(2) 0.0450(19) -0.0228(15) 0.0047(14) 0.0091(15)
C22 0.0424(16) 0.0445(18) 0.0464(19) -0.0216(14) 0.0055(14) 0.0055(14)
C23 0.0337(14) 0.0362(15) 0.0338(15) -0.0144(12) -0.0039(11) -0.0025(12)
C24 0.0393(15) 0.0375(15) 0.0299(15) -0.0238(13) 0.0014(12) -0.0016(11)
C25 0.0485(17) 0.0399(17) 0.0405(18) -0.0245(14) 0.0096(14) -0.0101(13)
C27 0.0548(18) 0.0439(18) 0.0357(17) -0.0276(15) 0.0012(14) -0.0069(13)
C28 0.071(2) 0.053(2) 0.0346(17) -0.0377(18) -0.0007(15) -0.0050(14)
C29 0.077(2) 0.065(2) 0.040(2) -0.040(2) 0.0089(18) -0.0148(17)
C30 0.070(2) 0.047(2) 0.059(2) -0.0201(18) 0.0120(19) -0.0218(18)
C31 0.060(2) 0.0450(19) 0.049(2) -0.0161(16) 0.0063(16) -0.0078(15)
Cu2 0.03236(17) 0.03007(17) 0.03534(19) -0.01430(14) -0.01044(14) -0.00182(13)
O4 0.0371(10) 0.0375(11) 0.0382(11) -0.0115(9) -0.0134(9) -0.0059(9)
O5 0.0346(10) 0.0379(11) 0.0384(11) -0.0191(9) -0.0136(8) 0.0052(8)
O6 0.0456(11) 0.0399(11) 0.0459(13) -0.0273(10) -0.0094(9) 0.0017(9)
N7 0.0322(12) 0.0427(14) 0.0509(16) -0.0171(11) -0.0064(11) -0.0139(12)
N8 0.0374(12) 0.0352(13) 0.0441(15) -0.0131(10) -0.0180(11) -0.0028(11)
N9 0.0311(11) 0.0302(12) 0.0332(13) -0.0162(9) -0.0069(9) 0.0028(9)
N10 0.0353(12) 0.0330(13) 0.0380(14) -0.0110(10) -0.0103(10) -0.0024(10)
N11 0.0366(12) 0.0395(13) 0.0312(13) -0.0226(10) -0.0061(10) 0.0021(10)
N12 0.0358(12) 0.0378(13) 0.0392(14) -0.0228(10) -0.0015(10) -0.0049(10)
C32 0.0316(14) 0.0486(18) 0.0492(19) -0.0167(13) -0.0011(13) -0.0162(14)
C33 0.0369(15) 0.0451(17) 0.0406(18) -0.0131(13) -0.0082(13) -0.0132(13)
C34 0.0430(15) 0.0376(16) 0.0423(18) -0.0198(13) -0.0174(13) -0.0020(13)
C35 0.0338(14) 0.0397(16) 0.0366(16) -0.0194(12) -0.0117(12) 0.0003(12)
C36 0.0360(14) 0.0334(15) 0.0394(16) -0.0190(12) -0.0053(12) 0.0026(12)
C37 0.0394(15) 0.0400(16) 0.0437(18) -0.0233(13) -0.0009(13) -0.0034(13)
C38 0.0517(18) 0.0327(16) 0.054(2) -0.0114(13) -0.0248(16) -0.0074(14)
C39 0.0376(15) 0.0365(16) 0.0379(17) -0.0115(12) -0.0119(12) -0.0013(12)
C40 0.0295(13) 0.0329(14) 0.0306(14) -0.0139(11) -0.0049(11) 0.0007(11)
C41 0.0449(16) 0.0349(15) 0.0384(17) -0.0214(13) -0.0072(13) 0.0022(12)
C42 0.0541(18) 0.0470(18) 0.0336(17) -0.0203(15) -0.0116(14) 0.0044(13)
C43 0.080(3) 0.050(2) 0.070(3) -0.0294(19) -0.049(2) 0.0054(18)
C44 0.102(3) 0.061(2) 0.127(4) -0.060(2) -0.079(3) 0.041(3)
C45 0.071(2) 0.066(2) 0.079(3) -0.051(2) -0.046(2) 0.040(2)
C46 0.0407(16) 0.0455(18) 0.058(2) -0.0249(14) -0.0047(14) -0.0174(15)
C47 0.0350(14) 0.0346(15) 0.0437(17) -0.0176(12) -0.0115(12) -0.0024(12)
C48 0.0421(15) 0.0332(15) 0.0377(16) -0.0231(12) 0.0002(12) -0.0015(12)
C49 0.065(2) 0.0440(18) 0.0406(19) -0.0219(16) -0.0149(16) 0.0026(14)
C50 0.111(3) 0.051(2) 0.0340(19) -0.039(2) -0.001(2) 0.0001(16)
C51 0.081(3) 0.060(2) 0.077(3) -0.041(2) 0.042(2) -0.027(2)
C52 0.047(2) 0.085(3) 0.126(4) -0.032(2) 0.015(2) -0.054(3)
C53 0.0446(19) 0.068(2) 0.079(3) -0.0225(17) -0.0060(18) -0.028(2)
C54 0.0302(13) 0.0355(15) 0.0386(16) -0.0168(12) -0.0047(11) 0.0026(12)
C55 0.0375(14) 0.0337(14) 0.0311(15) -0.0201(12) -0.0048(11) -0.0035(11)
C56 0.0385(14) 0.0434(16) 0.0298(15) -0.0252(13) -0.0063(12) 0.0006(12)
C57 0.080(3) 0.043(2) 0.073(3) -0.0307(19) 0.030(2) -0.0065(18)
C58 0.078(3) 0.049(2) 0.122(4) -0.026(2) 0.023(3) 0.023(2)
C59 0.059(2) 0.067(3) 0.065(3) -0.038(2) -0.0095(19) 0.0249(19)
C60 0.0521(19) 0.076(2) 0.0326(17) -0.0426(19) 0.0027(14) -0.0002(16)
C61 0.0367(15) 0.0495(19) 0.0464(19) -0.0214(14) -0.0020(13) -0.0050(14)
Cu3 0.03358(17) 0.03741(19) 0.02252(17) -0.01756(14) -0.00150(13) -0.00078(13)
O7 0.0317(9) 0.0303(10) 0.0348(11) -0.0143(8) -0.0005(8) -0.0032(8)
O8 0.0323(9) 0.0370(11) 0.0386(11) -0.0193(8) -0.0090(8) -0.0002(8)
O9 0.0395(10) 0.0359(10) 0.0330(11) -0.0234(9) -0.0046(8) 0.0027(8)
N13 0.0329(11) 0.0349(12) 0.0341(13) -0.0200(10) -0.0054(9) 0.0029(10)
N14 0.0408(12) 0.0332(12) 0.0313(13) -0.0235(10) 0.0021(10) -0.0038(9)
N15 0.0312(11) 0.0314(12) 0.0350(13) -0.0162(9) -0.0055(9) -0.0032(9)
N16 0.0293(11) 0.0306(11) 0.0300(12) -0.0156(9) -0.0067(9) 0.0028(9)
N17 0.0346(11) 0.0347(12) 0.0315(13) -0.0209(10) -0.0013(9) -0.0038(9)
N18 0.0295(11) 0.0279(11) 0.0317(12) -0.0137(9) -0.0016(9) -0.0033(9)
C26 0.0448(17) 0.0382(17) 0.0428(18) -0.0138(13) -0.0079(14) -0.0046(13)
C62 0.0454(16) 0.0465(17) 0.0256(14) -0.0296(14) 0.0009(12) 0.0000(12)
C63 0.0348(14) 0.0459(17) 0.0298(15) -0.0215(13) 0.0042(11) -0.0029(12)
C64 0.0448(16) 0.0390(16) 0.0334(16) -0.0212(13) -0.0060(12) -0.0071(12)
C65 0.0427(15) 0.0392(16) 0.0348(16) -0.0240(13) -0.0087(12) -0.0030(12)
C66 0.0395(15) 0.0426(16) 0.0374(17) -0.0234(13) -0.0104(12) 0.0086(13)
C67 0.0464(16) 0.0345(15) 0.0373(16) -0.0218(13) -0.0102(13) 0.0097(12)
C68 0.0402(15) 0.0333(15) 0.0391(16) -0.0231(12) 0.0041(12) -0.0053(12)
C69 0.0324(13) 0.0345(14) 0.0324(15) -0.0192(11) -0.0057(11) -0.0035(11)
C70 0.0293(13) 0.0425(16) 0.0294(14) -0.0187(12) -0.0061(11) -0.0058(11)
C71 0.0371(15) 0.0439(17) 0.0425(18) -0.0196(13) -0.0032(13) -0.0085(13)
C72 0.0433(17) 0.054(2) 0.050(2) -0.0178(15) -0.0027(15) -0.0225(16)
C73 0.0396(16) 0.076(2) 0.0321(17) -0.0254(16) 0.0008(13) -0.0163(16)
C74 0.0423(16) 0.072(2) 0.0299(16) -0.0329(16) -0.0052(13) -0.0031(15)
C75 0.0352(14) 0.0491(18) 0.0319(15) -0.0222(13) -0.0052(12) -0.0038(13)
C76 0.0311(13) 0.0363(15) 0.0422(17) -0.0205(12) -0.0080(12) 0.0088(12)
C77 0.0311(13) 0.0279(13) 0.0328(15) -0.0138(11) -0.0056(11) -0.0029(11)
C78 0.0320(13) 0.0299(13) 0.0240(13) -0.0122(11) -0.0006(10) -0.0025(10)
C79 0.0431(16) 0.0429(17) 0.0352(16) -0.0206(13) -0.0100(13) 0.0018(13)
C80 0.0577(19) 0.0498(19) 0.0328(17) -0.0186(16) -0.0156(14) 0.0048(14)
C81 0.060(2) 0.0483(19) 0.0322(17) -0.0222(16) -0.0020(15) 0.0076(14)
C82 0.0541(18) 0.0467(18) 0.0411(18) -0.0282(15) -0.0005(15) 0.0060(14)
C83 0.0435(15) 0.0407(16) 0.0311(15) -0.0237(13) -0.0040(12) 0.0036(12)
C84 0.0304(13) 0.0302(14) 0.0438(17) -0.0129(11) -0.0071(12) -0.0056(12)
C85 0.0321(13) 0.0294(13) 0.0323(15) -0.0182(11) -0.0006(11) -0.0004(11)
C86 0.0420(14) 0.0269(13) 0.0305(14) -0.0204(12) -0.0041(11) 0.0023(10)
C87 0.0410(15) 0.0305(15) 0.0439(18) -0.0157(12) -0.0089(13) -0.0034(12)
C88 0.0535(19) 0.0367(17) 0.059(2) -0.0158(14) -0.0250(16) -0.0030(15)
C89 0.070(2) 0.0385(18) 0.049(2) -0.0155(16) -0.0279(17) -0.0044(15)
C90 0.063(2) 0.048(2) 0.0402(19) -0.0143(17) -0.0099(16) -0.0135(15)
O101 0.115(3) 0.0633(19) 0.063(2) -0.0421(16) -0.0226(16) 0.0060(13)
O102 0.072(2) 0.0510(19) 0.114(3) -0.0382(14) -0.0130(16) 0.0108(16)
O103 0.0392(12) 0.0404(14) 0.101(2) -0.0225(10) -0.0058(13) -0.0033(13)
N101 0.0591(19) 0.0378(17) 0.078(2) -0.0306(12) -0.0355(14) 0.0154(12)
O10 0.052(9) 0.048(8) 0.088(8) -0.025(4) -0.019(4) 0.009(4)
O11 0.036(8) 0.021(8) 0.074(10) -0.015(4) -0.015(5) 0.007(6)
O12 0.023(7) 0.013(7) 0.064(9) -0.003(4) -0.029(4) 0.012(4)
N19 0.044(7) 0.033(7) 0.083(7) -0.021(3) -0.025(3) 0.012(3)
O104 0.044(2) 0.037(2) 0.091(4) -0.0213(18) -0.012(2) 0.004(2)
O105 0.103(5) 0.048(3) 0.048(3) -0.034(3) 0.003(3) 0.000(2)
O106 0.068(8) 0.033(6) 0.206(12) -0.020(5) -0.011(7) -0.029(6)
N102 0.042(2) 0.027(3) 0.103(5) -0.018(2) 0.023(3) -0.004(3)
O13 0.031(3) 0.034(3) 0.158(10) -0.008(3) -0.023(4) -0.024(4)
O14 0.070(6) 0.138(10) 0.145(11) 0.011(6) -0.029(7) -0.085(8)
O15 0.037(7) 0.064(11) 0.057(6) -0.009(6) -0.005(5) -0.021(5)
N1a 0.042(2) 0.027(3) 0.103(5) -0.018(2) 0.023(3) -0.004(3)
O107 0.051(2) 0.0451(19) 0.086(3) -0.0214(14) -0.0282(17) 0.0061(17)
O108 0.113(3) 0.108(3) 0.101(4) -0.080(2) -0.029(2) 0.022(2)
O109 0.051(2) 0.080(3) 0.108(5) -0.0351(17) -0.038(2) 0.021(3)
N103 0.047(2) 0.046(2) 0.086(4) -0.0214(15) -0.024(2) -0.004(2)
O16 0.123(6) 0.136(7) 0.121(7) -0.080(3) -0.009(3) -0.004(4)
O17 0.042(5) 0.061(5) 0.091(6) -0.022(3) -0.005(3) -0.003(3)
O18 0.106(6) 0.107(6) 0.112(9) -0.075(4) -0.041(4) 0.019(4)
N1b 0.079(5) 0.058(4) 0.091(6) -0.047(3) -0.018(3) 0.003(3)
O110 0.0500(13) 0.114(2) 0.0325(12) -0.0512(14) -0.0030(10) 0.0039(13)
O111 0.0397(10) 0.0375(11) 0.0270(10) -0.0196(9) 0.0005(8) -0.0056(8)
O112 0.0483(12) 0.0491(12) 0.0403(12) -0.0274(10) -0.0145(10) -0.0010(9)
N104 0.0322(11) 0.0295(12) 0.0320(13) -0.0120(9) -0.0061(10) 0.0019(9)
O113 0.102(2) 0.0572(16) 0.0323(13) -0.0004(15) -0.0154(14) 0.0091(11)
O114 0.0521(13) 0.0564(14) 0.0404(13) -0.0264(11) 0.0048(10) -0.0099(11)
O115 0.0397(10) 0.0364(10) 0.0266(10) -0.0211(8) -0.0067(8) 0.0023(8)
N105 0.0518(14) 0.0326(13) 0.0316(13) -0.0254(11) -0.0118(11) -0.0006(10)
O116 0.0445(12) 0.0540(14) 0.0429(13) -0.0238(10) -0.0045(10) 0.0024(10)
O117 0.0411(11) 0.0431(11) 0.0319(11) -0.0230(9) 0.0002(8) -0.0075(9)
O118 0.0805(17) 0.0633(16) 0.0481(14) -0.0461(14) 0.0016(12) -0.0193(12)
N106 0.0311(12) 0.0455(15) 0.0427(15) -0.0225(11) 0.0002(10) -0.0098(12)
O119 0.0563(14) 0.106(2) 0.0367(13) -0.0528(14) -0.0093(11) 0.0055(13)
C91 0.073(3) 0.095(3) 0.041(2) -0.052(3) -0.0013(19) 0.001(2)
C92 0.120(4) 0.255(7) 0.060(3) -0.146(5) 0.028(3) -0.059(4)
C93 0.0495(19) 0.069(3) 0.060(2) -0.0298(18) -0.0212(18) 0.013(2)
C94 0.0503(19) 0.071(3) 0.063(2) -0.0319(18) -0.0155(17) 0.0230(19)

loop_
_atom_type_symbol
_atom_type_scat_dispersion_real
_atom_type_scat_dispersion_imag
_atom_type_scat_Cromer_Mann_a1
_atom_type_scat_Cromer_Mann_a2
_atom_type_scat_Cromer_Mann_a3
_atom_type_scat_Cromer_Mann_a4
_atom_type_scat_Cromer_Mann_b1
_atom_type_scat_Cromer_Mann_b2
_atom_type_scat_Cromer_Mann_b3
_atom_type_scat_Cromer_Mann_b4
_atom_type_scat_Cromer_Mann_c
_atom_type_scat_source
_atom_type_scat_dispersion_source
C 0.00313 0.00162 2.31000 1.02000 1.58860 0.86500 20.84390 10.20750 0.56870 51.65120 0.21560 'International Tables Volume C Table 6.1.1.4 (pp. 500-502)' 'Brennan, Cowan, Rev. Sci. Instrum., 1992, 63, 850'
Cu 0.32831 1.27084 13.33800 7.16760 5.61580 1.67350 3.58280 0.24700 11.39660 64.81260 1.19100 'International Tables Volume C Table 6.1.1.4 (pp. 500-502)' 'Brennan, Cowan, Rev. Sci. Instrum., 1992, 63, 850'
H 0.00000 0.00000 0.49300 0.32291 0.14019 0.04081 10.51090 26.12570 3.14236 57.79970 0.00304 'International Tables Volume C Table 6.1.1.4 (pp. 500-502)' 'Brennan, Cowan, Rev. Sci. Instrum., 1992, 63, 850'
N 0.00612 0.00332 12.21260 3.13220 2.01250 1.16630 0.00570 9.89330 28.99750 0.58260 -11.52900 'International Tables Volume C Table 6.1.1.4 (pp. 500-502)' 'Brennan, Cowan, Rev. Sci. Instrum., 1992, 63, 850'
O 0.01085 0.00610 3.04850 2.28680 1.54630 0.86700 13.27710 5.70110 0.32390 32.90890 0.25080 'International Tables Volume C Table 6.1.1.4 (pp. 500-502)' 'Brennan, Cowan, Rev. Sci. Instrum., 1992, 63, 850'

loop_
_geom_angle_atom_site_label_1
_geom_angle_atom_site_label_2
_geom_angle_atom_site_label_3
_geom_angle
_geom_angle_site_symmetry_1
_geom_angle_site_symmetry_3
_geom_angle_publ_flag
O2 Cu1 O1 91.02(7) . . ?
O3 Cu1 O1 88.09(7) . . ?
O3 Cu1 O2 90.72(8) . . ?
N1 Cu1 O1 77.64(8) . . ?
N1 Cu1 O2 155.58(8) . . ?
N1 Cu1 O3 110.18(8) . . ?
N2 Cu1 O1 116.51(8) . . ?
N2 Cu1 O2 81.70(8) . . ?
N2 Cu1 O3 154.21(8) . . ?
N2 Cu1 N1 84.15(8) . . ?
N3 Cu1 O1 149.03(8) . . ?
N3 Cu1 O2 116.45(8) . . ?
N3 Cu1 O3 78.14(8) . . ?
N3 Cu1 N1 81.30(8) . . ?
N3 Cu1 N2 83.25(8) . . ?
C8 O1 Cu1 112.07(17) . . ?
C16 O2 Cu1 112.81(18) . . ?
C24 O3 Cu1 114.44(18) . . ?
C1 N1 Cu1 101.32(16) . . ?
C6 N1 Cu1 111.87(15) . . ?
C6 N1 C1 112.3(2) . . ?
C7 N1 Cu1 108.16(16) . . ?
C7 N1 C1 110.5(2) . . ?
C7 N1 C6 112.1(2) . . ?
C2 N2 Cu1 110.82(16) . . ?
C3 N2 Cu1 104.38(16) . . ?
C3 N2 C2 112.5(2) . . ?
C15 N2 Cu1 105.71(16) . . ?
C15 N2 C2 112.2(2) . . ?
C15 N2 C3 110.8(2) . . ?
C4 N3 Cu1 107.60(16) . . ?
C5 N3 Cu1 103.89(15) . . ?
C5 N3 C4 114.1(2) . . ?
C23 N3 Cu1 104.45(16) . . ?
C23 N3 C4 114.3(2) . . ?
C23 N3 C5 111.4(2) . . ?
C8 N4 H4 115.86(17) . . ?
C9 N4 H4 115.86(18) . . ?
C9 N4 C8 128.3(3) . . ?
C24 N5 H5 115.95(16) . . ?
C25 N5 H5 115.95(16) . . ?
C25 N5 C24 128.1(3) . . ?
C16 N6 H6 115.79(17) . . ?
C17 N6 H6 115.79(16) . . ?
C17 N6 C16 128.4(3) . . ?
H1a C1 N1 109.53(14) . . ?
H1b C1 N1 109.53(14) . . ?
H1b C1 H1a 108.1 . . ?
C2 C1 N1 110.6(2) . . ?
C2 C1 H1a 109.53(15) . . ?
C2 C1 H1b 109.53(15) . . ?
C1 C2 N2 109.4(2) . . ?
H2a C2 N2 109.79(14) . . ?
H2a C2 C1 109.79(15) . . ?
H2b C2 N2 109.79(14) . . ?
H2b C2 C1 109.79(15) . . ?
H2b C2 H2a 108.2 . . ?
H3a C3 N2 109.33(14) . . ?
H3b C3 N2 109.33(14) . . ?
H3b C3 H3a 108.0 . . ?
C4 C3 N2 111.5(2) . . ?
C4 C3 H3a 109.33(14) . . ?
C4 C3 H3b 109.33(15) . . ?
C3 C4 N3 110.5(2) . . ?
H4a C4 N3 109.56(13) . . ?
H4a C4 C3 109.56(14) . . ?
H4b C4 N3 109.56(14) . . ?
H4b C4 C3 109.56(15) . . ?
H4b C4 H4a 108.1 . . ?
H5a C5 N3 109.38(13) . . ?
H5b C5 N3 109.38(13) . . ?
H5b C5 H5a 108.0 . . ?
C6 C5 N3 111.3(2) . . ?
C6 C5 H5a 109.38(14) . . ?
C6 C5 H5b 109.38(15) . . ?
C5 C6 N1 110.4(2) . . ?
H6a C6 N1 109.58(13) . . ?
H6a C6 C5 109.58(15) . . ?
H6b C6 N1 109.58(14) . . ?
H6b C6 C5 109.58(15) . . ?
H6b C6 H6a 108.1 . . ?
H7a C7 N1 110.07(14) . . ?
H7b C7 N1 110.07(14) . . ?
H7b C7 H7a 108.4 . . ?
C8 C7 N1 108.1(2) . . ?
C8 C7 H7a 110.07(15) . . ?
C8 C7 H7b 110.07(15) . . ?
N4 C8 O1 124.6(3) . . ?
C7 C8 O1 120.5(2) . . ?
C7 C8 N4 114.9(2) . . ?
C10 C9 N4 115.7(3) . . ?
C14 C9 N4 123.8(3) . . ?
C14 C9 C10 120.5(3) . . ?
H10 C10 C9 120.4(2) . . ?
C11 C10 C9 119.3(4) . . ?
C11 C10 H10 120.4(3) . . ?
H11 C11 C10 120.0(3) . . ?
C12 C11 C10 120.0(4) . . ?
C12 C11 H11 120.0(2) . . ?
H12 C12 C11 119.7(2) . . ?
C13 C12 C11 120.6(4) . . ?
C13 C12 H12 119.7(3) . . ?
H13 C13 C12 119.8(3) . . ?
C14 C13 C12 120.5(4) . . ?
C14 C13 H13 119.8(3) . . ?
C13 C14 C9 119.1(4) . . ?
H14 C14 C9 120.45(19) . . ?
H14 C14 C13 120.5(3) . . ?
H15a C15 N2 110.12(14) . . ?
H15b C15 N2 110.12(14) . . ?
H15b C15 H15a 108.4 . . ?
C16 C15 N2 107.9(2) . . ?
C16 C15 H15a 110.12(15) . . ?
C16 C15 H15b 110.12(15) . . ?
N6 C16 O2 124.4(3) . . ?
C15 C16 O2 119.2(2) . . ?
C15 C16 N6 116.4(2) . . ?
C18 C17 N6 116.3(3) . . ?
C22 C17 N6 124.1(3) . . ?
C22 C17 C18 119.5(3) . . ?
H18 C18 C17 120.2(2) . . ?
C19 C18 C17 119.5(3) . . ?
C19 C18 H18 120.2(2) . . ?
H19 C19 C18 119.7(2) . . ?
C20 C19 C18 120.6(3) . . ?
C20 C19 H19 119.7(2) . . ?
H20 C20 C19 120.0(2) . . ?
C21 C20 C19 120.1(3) . . ?
C21 C20 H20 120.0(2) . . ?
H21 C21 C20 119.9(2) . . ?
C22 C21 C20 120.2(4) . . ?
C22 C21 H21 119.9(2) . . ?
C21 C22 C17 120.0(3) . . ?
H22 C22 C17 120.00(17) . . ?
H22 C22 C21 120.0(2) . . ?
H23a C23 N3 110.16(14) . . ?
H23b C23 N3 110.16(14) . . ?
H23b C23 H23a 108.5 . . ?
C24 C23 N3 107.7(2) . . ?
C24 C23 H23a 110.16(15) . . ?
C24 C23 H23b 110.16(15) . . ?
N5 C24 O3 123.7(3) . . ?
C23 C24 O3 120.8(2) . . ?
C23 C24 N5 115.5(2) . . ?
C27 C25 N5 123.4(3) . . ?
C31 C25 N5 116.1(3) . . ?
C31 C25 C27 120.5(3) . . ?
H27 C27 C25 120.45(18) . . ?
C28 C27 C25 119.1(3) . . ?
C28 C27 H27 120.4(2) . . ?
H28 C28 C27 119.7(2) . . ?
C29 C28 C27 120.6(3) . . ?
C29 C28 H28 119.7(2) . . ?
H29 C29 C28 119.9(2) . . ?
C30 C29 C28 120.2(3) . . ?
C30 C29 H29 119.9(2) . . ?
H30 C30 C29 119.8(2) . . ?
C31 C30 C29 120.4(3) . . ?
C31 C30 H30 119.8(2) . . ?
C30 C31 C25 119.2(4) . . ?
H31 C31 C25 120.4(2) . . ?
H31 C31 C30 120.4(2) . . ?
O5 Cu2 O4 95.95(8) . . ?
O6 Cu2 O4 97.07(8) . . ?
O6 Cu2 O5 99.08(8) . . ?
N7 Cu2 O4 95.96(9) . . ?
N7 Cu2 O5 168.09(8) . . ?
N7 Cu2 O6 79.76(8) . . ?
N8 Cu2 O4 81.44(8) . . ?
N8 Cu2 O5 99.10(9) . . ?
N8 Cu2 O6 161.82(9) . . ?
N8 Cu2 N7 82.37(10) . . ?
N9 Cu2 O4 166.62(8) . . ?
N9 Cu2 O5 82.82(8) . . ?
N9 Cu2 O6 96.28(8) . . ?
N9 Cu2 N7 85.52(9) . . ?
N9 Cu2 N8 85.59(9) . . ?
C39 O4 Cu2 114.00(17) . . ?
C55 O5 Cu2 111.11(18) . . ?
C47 O6 Cu2 109.30(19) . . ?
C32 N7 Cu2 106.40(19) . . ?
C37 N7 Cu2 107.97(16) . . ?
C37 N7 C32 111.7(2) . . ?
C46 N7 Cu2 105.5(2) . . ?
C46 N7 C32 112.5(2) . . ?
C46 N7 C37 112.3(2) . . ?
C33 N8 Cu2 108.18(17) . . ?
C34 N8 Cu2 99.87(17) . . ?
C34 N8 C33 115.1(2) . . ?
C38 N8 Cu2 102.41(18) . . ?
C38 N8 C33 114.1(2) . . ?
C38 N8 C34 115.0(2) . . ?
C35 N9 Cu2 108.92(15) . . ?
C36 N9 Cu2 105.51(16) . . ?
C36 N9 C35 111.6(2) . . ?
C54 N9 Cu2 105.20(16) . . ?
C54 N9 C35 112.1(2) . . ?
C54 N9 C36 113.0(2) . . ?
C39 N10 H10a 117.53(17) . . ?
C40 N10 H10a 117.53(14) . . ?
C40 N10 C39 124.9(2) . . ?
C55 N11 H11a 117.27(16) . . ?
C56 N11 H11a 117.27(14) . . ?
C56 N11 C55 125.5(2) . . ?
C47 N12 H12a 117.83(16) . . ?
C48 N12 H12a 117.83(14) . . ?
C48 N12 C47 124.3(2) . . ?
H32a C32 N7 109.56(16) . . ?
H32b C32 N7 109.56(17) . . ?
H32b C32 H32a 108.1 . . ?
C33 C32 N7 110.5(2) . . ?
C33 C32 H32a 109.56(17) . . ?
C33 C32 H32b 109.56(18) . . ?
C32 C33 N8 112.4(2) . . ?
H33a C33 N8 109.13(14) . . ?
H33a C33 C32 109.13(18) . . ?
H33b C33 N8 109.13(15) . . ?
H33b C33 C32 109.13(15) . . ?
H33b C33 H33a 107.9 . . ?
H34a C34 N8 109.58(16) . . ?
H34b C34 N8 109.58(15) . . ?
H34b C34 H34a 108.1 . . ?
C35 C34 N8 110.4(2) . . ?
C35 C34 H34a 109.58(17) . . ?
C35 C34 H34b 109.58(16) . . ?
C34 C35 N9 113.9(2) . . ?
H35a C35 N9 108.77(13) . . ?
H35a C35 C34 108.77(15) . . ?
H35b C35 N9 108.77(14) . . ?
H35b C35 C34 108.77(17) . . ?
H35b C35 H35a 107.7 . . ?
H36a C36 N9 109.69(14) . . ?
H36b C36 N9 109.69(14) . . ?
H36b C36 H36a 108.2 . . ?
C37 C36 N9 109.9(2) . . ?
C37 C36 H36a 109.69(16) . . ?
C37 C36 H36b 109.69(16) . . ?
C36 C37 N7 111.6(2) . . ?
H37a C37 N7 109.30(15) . . ?
H37a C37 C36 109.30(16) . . ?
H37b C37 N7 109.30(15) . . ?
H37b C37 C36 109.30(15) . . ?
H37b C37 H37a 108.0 . . ?
H38a C38 N8 109.88(17) . . ?
H38b C38 N8 109.88(17) . . ?
H38b C38 H38a 108.3 . . ?
C39 C38 N8 109.0(2) . . ?
C39 C38 H38a 109.88(16) . . ?
C39 C38 H38b 109.88(19) . . ?
N10 C39 O4 122.6(3) . . ?
C38 C39 O4 120.9(2) . . ?
C38 C39 N10 116.5(3) . . ?
C41 C40 N10 118.5(2) . . ?
C45 C40 N10 120.3(3) . . ?
C45 C40 C41 120.9(3) . . ?
H41 C41 C40 120.15(17) . . ?
C42 C41 C40 119.7(3) . . ?
C42 C41 H41 120.15(19) . . ?
H42 C42 C41 119.92(19) . . ?
C43 C42 C41 120.2(3) . . ?
C43 C42 H42 119.9(2) . . ?
H43 C43 C42 120.4(2) . . ?
C44 C43 C42 119.2(3) . . ?
C44 C43 H43 120.4(2) . . ?
H44 C44 C43 119.7(2) . . ?
C45 C44 C43 120.6(3) . . ?
C45 C44 H44 119.7(2) . . ?
C44 C45 C40 119.2(3) . . ?
H45 C45 C40 120.38(19) . . ?
H45 C45 C44 120.4(2) . . ?
H46a C46 N7 109.86(18) . . ?
H46b C46 N7 109.86(16) . . ?
H46b C46 H46a 108.3 . . ?
C47 C46 N7 109.1(2) . . ?
C47 C46 H46a 109.86(17) . . ?
C47 C46 H46b 109.86(17) . . ?
N12 C47 O6 123.7(3) . . ?
C46 C47 O6 120.8(3) . . ?
C46 C47 N12 115.5(3) . . ?
C49 C48 N12 119.5(3) . . ?
C53 C48 N12 118.7(3) . . ?
C53 C48 C49 121.6(3) . . ?
H49 C49 C48 120.34(19) . . ?
C50 C49 C48 119.3(3) . . ?
C50 C49 H49 120.3(2) . . ?
H50 C50 C49 120.0(2) . . ?
C51 C50 C49 120.0(4) . . ?
C51 C50 H50 120.0(2) . . ?
H51 C51 C50 119.9(2) . . ?
C52 C51 C50 120.2(4) . . ?
C52 C51 H51 119.9(2) . . ?
H52 C52 C51 120.2(2) . . ?
C53 C52 C51 119.5(4) . . ?
C53 C52 H52 120.2(3) . . ?
C52 C53 C48 119.3(4) . . ?
H53 C53 C48 120.4(2) . . ?
H53 C53 C52 120.4(3) . . ?
H54a C54 N9 110.15(14) . . ?
H54b C54 N9 110.15(14) . . ?
H54b C54 H54a 108.5 . . ?
C55 C54 N9 107.8(2) . . ?
C55 C54 H54a 110.15(15) . . ?
C55 C54 H54b 110.15(14) . . ?
N11 C55 O5 124.1(3) . . ?
C54 C55 O5 119.7(2) . . ?
C54 C55 N11 116.3(2) . . ?
C57 C56 N11 121.2(3) . . ?
C61 C56 N11 118.9(3) . . ?
C61 C56 C57 119.8(3) . . ?
H57 C57 C56 120.50(19) . . ?
C58 C57 C56 119.0(3) . . ?
C58 C57 H57 120.5(2) . . ?
H58 C58 C57 119.4(2) . . ?
C59 C58 C57 121.1(4) . . ?
C59 C58 H58 119.4(2) . . ?
H59 C59 C58 120.3(2) . . ?
C60 C59 C58 119.4(3) . . ?
C60 C59 H59 120.3(2) . . ?
H60 C60 C59 119.6(2) . . ?
C61 C60 C59 120.8(3) . . ?
C61 C60 H60 119.60(19) . . ?
C60 C61 C56 119.8(3) . . ?
H61 C61 C56 120.08(19) . . ?
H61 C61 C60 120.08(19) . . ?
O8 Cu3 O7 92.00(7) . . ?
O9 Cu3 O7 92.53(7) . . ?
O9 Cu3 O8 89.21(7) . . ?
N13 Cu3 O7 155.50(8) . . ?
N13 Cu3 O8 78.44(8) . . ?
N13 Cu3 O9 109.65(8) . . ?
N14 Cu3 O7 115.00(8) . . ?
N14 Cu3 O8 150.13(8) . . ?
N14 Cu3 O9 77.64(8) . . ?
N14 Cu3 N13 80.94(9) . . ?
N15 Cu3 O7 80.94(8) . . ?
N15 Cu3 O8 115.66(8) . . ?
N15 Cu3 O9 154.33(8) . . ?
N15 Cu3 N13 83.01(8) . . ?
N15 Cu3 N14 82.69(9) . . ?
C85 O7 Cu3 112.08(17) . . ?
C77 O8 Cu3 112.02(17) . . ?
C69 O9 Cu3 113.42(17) . . ?
C65 N13 Cu3 102.45(15) . . ?
C66 N13 Cu3 112.50(16) . . ?
C66 N13 C65 111.8(2) . . ?
C76 N13 Cu3 105.95(17) . . ?
C76 N13 C65 111.1(2) . . ?
C76 N13 C66 112.5(2) . . ?
C62 N14 Cu3 109.14(16) . . ?
C67 N14 Cu3 104.22(16) . . ?
C67 N14 C62 112.9(2) . . ?
C68 N14 Cu3 104.04(17) . . ?
C68 N14 C62 114.1(2) . . ?
C68 N14 C67 111.6(2) . . ?
C63 N15 Cu3 104.42(16) . . ?
C64 N15 Cu3 111.02(16) . . ?
C64 N15 C63 111.9(2) . . ?
C84 N15 Cu3 104.72(17) . . ?
C84 N15 C63 111.1(2) . . ?
C84 N15 C64 113.1(2) . . ?
C77 N16 H16 115.24(14) . . ?
C78 N16 H16 115.24(14) . . ?
C78 N16 C77 129.5(2) . . ?
C69 N17 H17 115.15(15) . . ?
C70 N17 H17 115.15(15) . . ?
C70 N17 C69 129.7(2) . . ?
C85 N18 H18a 115.13(15) . . ?
C86 N18 H18a 115.13(14) . . ?
C86 N18 C85 129.7(2) . . ?
C86 C26 H26 120.55(17) . . ?
C90 C26 H26 120.55(19) . . ?
C90 C26 C86 118.9(3) . . ?
H62a C62 N14 109.64(14) . . ?
H62b C62 N14 109.64(14) . . ?
H62b C62 H62a 108.2 . . ?
C63 C62 N14 110.1(2) . . ?
C63 C62 H62a 109.64(16) . . ?
C63 C62 H62b 109.64(15) . . ?
C62 C63 N15 112.2(2) . . ?
H63a C63 N15 109.16(14) . . ?
H63a C63 C62 109.16(16) . . ?
H63b C63 N15 109.16(14) . . ?
H63b C63 C62 109.16(15) . . ?
H63b C63 H63a 107.9 . . ?
H64a C64 N15 109.75(15) . . ?
H64b C64 N15 109.75(14) . . ?
H64b C64 H64a 108.2 . . ?
C65 C64 N15 109.6(2) . . ?
C65 C64 H64a 109.75(16) . . ?
C65 C64 H64b 109.75(15) . . ?
C64 C65 N13 110.6(2) . . ?
H65a C65 N13 109.53(15) . . ?
H65a C65 C64 109.53(16) . . ?
H65b C65 N13 109.53(14) . . ?
H65b C65 C64 109.53(15) . . ?
H65b C65 H65a 108.1 . . ?
H66a C66 N13 109.69(15) . . ?
H66b C66 N13 109.69(14) . . ?
H66b C66 H66a 108.2 . . ?
C67 C66 N13 109.9(2) . . ?
C67 C66 H66a 109.69(17) . . ?
C67 C66 H66b 109.69(15) . . ?
C66 C67 N14 110.9(2) . . ?
H67a C67 N14 109.45(15) . . ?
H67a C67 C66 109.45(16) . . ?
H67b C67 N14 109.45(14) . . ?
H67b C67 C66 109.45(15) . . ?
H67b C67 H67a 108.0 . . ?
H68a C68 N14 110.19(15) . . ?
H68b C68 N14 110.19(15) . . ?
H68b C68 H68a 108.5 . . ?
C69 C68 N14 107.6(2) . . ?
C69 C68 H68a 110.19(15) . . ?
C69 C68 H68b 110.19(15) . . ?
N17 C69 O9 124.5(3) . . ?
C68 C69 O9 119.5(2) . . ?
C68 C69 N17 116.0(2) . . ?
C71 C70 N17 116.6(3) . . ?
C75 C70 N17 123.6(3) . . ?
C75 C70 C71 119.8(3) . . ?
H71 C71 C70 119.99(18) . . ?
C72 C71 C70 120.0(3) . . ?
C72 C71 H71 120.0(2) . . ?
H72 C72 C71 119.8(2) . . ?
C73 C72 C71 120.3(3) . . ?
C73 C72 H72 119.83(19) . . ?
H73 C73 C72 120.49(19) . . ?
C74 C73 C72 119.0(3) . . ?
C74 C73 H73 120.5(2) . . ?
H74 C74 C73 119.3(2) . . ?
C75 C74 C73 121.4(3) . . ?
C75 C74 H74 119.3(2) . . ?
C74 C75 C70 119.4(3) . . ?
H75 C75 C70 120.29(17) . . ?
H75 C75 C74 120.3(2) . . ?
H76a C76 N13 110.15(14) . . ?
H76b C76 N13 110.15(14) . . ?
H76b C76 H76a 108.5 . . ?
C77 C76 N13 107.8(2) . . ?
C77 C76 H76a 110.15(15) . . ?
C77 C76 H76b 110.15(14) . . ?
N16 C77 O8 125.0(2) . . ?
C76 C77 O8 119.4(2) . . ?
C76 C77 N16 115.6(2) . . ?
C79 C78 N16 123.6(2) . . ?
C83 C78 N16 116.9(2) . . ?
C83 C78 C79 119.5(3) . . ?
H79 C79 C78 120.48(17) . . ?
C80 C79 C78 119.0(3) . . ?
C80 C79 H79 120.48(19) . . ?
H80 C80 C79 119.36(19) . . ?
C81 C80 C79 121.3(3) . . ?
C81 C80 H80 119.36(19) . . ?
H81 C81 C80 120.17(19) . . ?
C82 C81 C80 119.7(3) . . ?
C82 C81 H81 120.2(2) . . ?
H82 C82 C81 119.9(2) . . ?
C83 C82 C81 120.2(3) . . ?
C83 C82 H82 119.88(19) . . ?
C82 C83 C78 120.3(3) . . ?
H83 C83 C78 119.87(16) . . ?
H83 C83 C82 119.87(19) . . ?
H84a C84 N15 110.15(14) . . ?
H84b C84 N15 110.15(14) . . ?
H84b C84 H84a 108.5 . . ?
C85 C84 N15 107.8(2) . . ?
C85 C84 H84a 110.15(15) . . ?
C85 C84 H84b 110.15(14) . . ?
N18 C85 O7 124.5(2) . . ?
C84 C85 O7 119.2(2) . . ?
C84 C85 N18 116.3(2) . . ?
C26 C86 N18 123.5(2) . . ?
C87 C86 N18 116.5(2) . . ?
C87 C86 C26 120.0(3) . . ?
H87 C87 C86 120.15(17) . . ?
C88 C87 C86 119.7(3) . . ?
C88 C87 H87 120.15(18) . . ?
H88 C88 C87 119.71(18) . . ?
C89 C88 C87 120.6(3) . . ?
C89 C88 H88 119.71(19) . . ?
H89 C89 C88 120.28(19) . . ?
C90 C89 C88 119.4(3) . . ?
C90 C89 H89 120.3(2) . . ?
C89 C90 C26 121.4(3) . . ?
H90 C90 C26 119.31(19) . . ?
H90 C90 C89 119.3(2) . . ?
O102 N101 O101 118.9(4) . . ?
O103 N101 O101 121.9(4) . . ?
O103 N101 O102 119.1(4) . . ?
O11 N19 O10 152(4) . . ?
O12 N19 O10 106(2) . . ?
O12 N19 O11 102.2(18) . . ?
O105 N102 O104 123.7(6) . . ?
O106 N102 O104 123.2(9) . . ?
O106 N102 O105 112.8(9) . . ?
O14 N1a O13 108.3(8) . . ?
O15 N1a O13 125.4(10) . . ?
O15 N1a O14 126.3(10) . . ?
O108 N103 O107 113.8(5) . . ?
O109 N103 O107 122.2(6) . . ?
O109 N103 O108 122.8(5) . . ?
O17 N1b O16 89.8(11) . . ?
O18 N1b O16 138.5(16) . . ?
O18 N1b O17 129.2(15) . . ?
O111 N104 O110 119.9(2) . . ?
O112 N104 O110 120.8(2) . . ?
O112 N104 O111 119.4(2) . . ?
O114 N105 O113 120.5(3) . . ?
O115 N105 O113 118.8(2) . . ?
O115 N105 O114 120.7(2) . . ?
O117 N106 O116 119.5(2) . . ?
O118 N106 O116 120.7(3) . . ?
O118 N106 O117 119.8(3) . . ?
C93 O119 C91 113.5(3) . . ?
H91a C91 O119 108(3) . . ?
H91b C91 O119 105(3) . . ?
H91b C91 H91a 106(4) . . ?
C92 C91 O119 109.5(3) . . ?
C92 C91 H91a 111(3) . . ?
C92 C91 H91b 117(3) . . ?
H92a C92 C91 109.5 . . ?
H92b C92 C91 109.5 . . ?
H92b C92 H92a 109.5 . . ?
H92c C92 C91 109.5 . . ?
H92c C92 H92a 109.5 . . ?
H92c C92 H92b 109.5 . . ?
H93a C93 O119 110(3) . . ?
H93b C93 O119 111(2) . . ?
H93b C93 H93a 102(4) . . ?
C94 C93 O119 108.5(3) . . ?
C94 C93 H93a 114(3) . . ?
C94 C93 H93b 111(2) . . ?
H94a C94 C93 109.5 . . ?
H94b C94 C93 109.5 . . ?
H94b C94 H94a 109.5 . . ?
H94c C94 C93 109.5 . . ?
H94c C94 H94a 109.5 . . ?
H94c C94 H94b 109.5 . . ?

loop_
_geom_bond_atom_site_label_1
_geom_bond_atom_site_label_2
_geom_bond_distance
_geom_bond_site_symmetry_2
_geom_bond_publ_flag
Cu1 O1 2.1937(19) . ?
Cu1 O2 2.0194(19) . ?
Cu1 O3 2.0615(19) . ?
Cu1 N1 2.116(2) . ?
Cu1 N2 2.043(2) . ?
Cu1 N3 2.197(2) . ?
O1 C8 1.242(3) . ?
O2 C16 1.251(3) . ?
O3 C24 1.242(3) . ?
N1 C1 1.487(3) . ?
N1 C6 1.493(3) . ?
N1 C7 1.472(3) . ?
N2 C2 1.493(3) . ?
N2 C3 1.492(3) . ?
N2 C15 1.477(3) . ?
N3 C4 1.484(3) . ?
N3 C5 1.473(3) . ?
N3 C23 1.470(3) . ?
N4 H4 0.8800 . ?
N4 C8 1.337(3) . ?
N4 C9 1.417(4) . ?
N5 H5 0.8800 . ?
N5 C24 1.329(4) . ?
N5 C25 1.438(4) . ?
N6 H6 0.8800 . ?
N6 C16 1.322(3) . ?
N6 C17 1.424(4) . ?
C1 H1a 0.9900 . ?
C1 H1b 0.9900 . ?
C1 C2 1.521(4) . ?
C2 H2a 0.9900 . ?
C2 H2b 0.9900 . ?
C3 H3a 0.9900 . ?
C3 H3b 0.9900 . ?
C3 C4 1.526(4) . ?
C4 H4a 0.9900 . ?
C4 H4b 0.9900 . ?
C5 H5a 0.9900 . ?
C5 H5b 0.9900 . ?
C5 C6 1.521(4) . ?
C6 H6a 0.9900 . ?
C6 H6b 0.9900 . ?
C7 H7a 0.9900 . ?
C7 H7b 0.9900 . ?
C7 C8 1.515(4) . ?
C9 C10 1.395(5) . ?
C9 C14 1.380(5) . ?
C10 H10 0.9500 . ?
C10 C11 1.390(5) . ?
C11 H11 0.9500 . ?
C11 C12 1.374(6) . ?
C12 H12 0.9500 . ?
C12 C13 1.371(6) . ?
C13 H13 0.9500 . ?
C13 C14 1.392(5) . ?
C14 H14 0.9500 . ?
C15 H15a 0.9900 . ?
C15 H15b 0.9900 . ?
C15 C16 1.522(4) . ?
C17 C18 1.389(4) . ?
C17 C22 1.390(5) . ?
C18 H18 0.9500 . ?
C18 C19 1.394(5) . ?
C19 H19 0.9500 . ?
C19 C20 1.362(5) . ?
C20 H20 0.9500 . ?
C20 C21 1.385(5) . ?
C21 H21 0.9500 . ?
C21 C22 1.382(4) . ?
C22 H22 0.9500 . ?
C23 H23a 0.9900 . ?
C23 H23b 0.9900 . ?
C23 C24 1.527(4) . ?
C25 C27 1.377(5) . ?
C25 C31 1.385(4) . ?
C27 H27 0.9500 . ?
C27 C28 1.403(4) . ?
C28 H28 0.9500 . ?
C28 C29 1.368(5) . ?
C29 H29 0.9500 . ?
C29 C30 1.362(6) . ?
C30 H30 0.9500 . ?
C30 C31 1.404(5) . ?
C31 H31 0.9500 . ?
Cu2 O4 1.9892(18) . ?
Cu2 O5 2.0454(19) . ?
Cu2 O6 2.213(2) . ?
Cu2 N7 2.090(3) . ?
Cu2 N8 2.204(2) . ?
Cu2 N9 2.020(2) . ?
O4 C39 1.255(3) . ?
O5 C55 1.242(3) . ?
O6 C47 1.238(3) . ?
N7 C32 1.492(4) . ?
N7 C37 1.498(4) . ?
N7 C46 1.484(4) . ?
N8 C33 1.468(4) . ?
N8 C34 1.492(3) . ?
N8 C38 1.463(4) . ?
N9 C35 1.503(4) . ?
N9 C36 1.494(3) . ?
N9 C54 1.479(3) . ?
N10 H10a 0.8800 . ?
N10 C39 1.319(3) . ?
N10 C40 1.434(3) . ?
N11 H11a 0.8800 . ?
N11 C55 1.330(3) . ?
N11 C56 1.430(4) . ?
N12 H12a 0.8800 . ?
N12 C47 1.332(3) . ?
N12 C48 1.433(4) . ?
C32 H32a 0.9900 . ?
C32 H32b 0.9900 . ?
C32 C33 1.529(4) . ?
C33 H33a 0.9900 . ?
C33 H33b 0.9900 . ?
C34 H34a 0.9900 . ?
C34 H34b 0.9900 . ?
C34 C35 1.524(4) . ?
C35 H35a 0.9900 . ?
C35 H35b 0.9900 . ?
C36 H36a 0.9900 . ?
C36 H36b 0.9900 . ?
C36 C37 1.527(4) . ?
C37 H37a 0.9900 . ?
C37 H37b 0.9900 . ?
C38 H38a 0.9900 . ?
C38 H38b 0.9900 . ?
C38 C39 1.523(4) . ?
C40 C41 1.375(4) . ?
C40 C45 1.358(4) . ?
C41 H41 0.9500 . ?
C41 C42 1.380(4) . ?
C42 H42 0.9500 . ?
C42 C43 1.372(5) . ?
C43 H43 0.9500 . ?
C43 C44 1.382(5) . ?
C44 H44 0.9500 . ?
C44 C45 1.384(5) . ?
C45 H45 0.9500 . ?
C46 H46a 0.9900 . ?
C46 H46b 0.9900 . ?
C46 C47 1.513(4) . ?
C48 C49 1.369(4) . ?
C48 C53 1.373(4) . ?
C49 H49 0.9500 . ?
C49 C50 1.386(5) . ?
C50 H50 0.9500 . ?
C50 C51 1.379(6) . ?
C51 H51 0.9500 . ?
C51 C52 1.387(6) . ?
C52 H52 0.9500 . ?
C52 C53 1.391(5) . ?
C53 H53 0.9500 . ?
C54 H54a 0.9900 . ?
C54 H54b 0.9900 . ?
C54 C55 1.516(4) . ?
C56 C57 1.377(5) . ?
C56 C61 1.378(4) . ?
C57 H57 0.9500 . ?
C57 C58 1.392(5) . ?
C58 H58 0.9500 . ?
C58 C59 1.361(6) . ?
C59 H59 0.9500 . ?
C59 C60 1.362(5) . ?
C60 H60 0.9500 . ?
C60 C61 1.381(5) . ?
C61 H61 0.9500 . ?
Cu3 O7 2.0622(18) . ?
Cu3 O8 2.1632(19) . ?
Cu3 O9 2.1196(19) . ?
Cu3 N13 2.125(2) . ?
Cu3 N14 2.178(2) . ?
Cu3 N15 2.076(2) . ?
O7 C85 1.254(3) . ?
O8 C77 1.247(3) . ?
O9 C69 1.247(3) . ?
N13 C65 1.490(3) . ?
N13 C66 1.484(4) . ?
N13 C76 1.471(3) . ?
N14 C62 1.491(3) . ?
N14 C67 1.490(4) . ?
N14 C68 1.467(3) . ?
N15 C63 1.491(4) . ?
N15 C64 1.500(3) . ?
N15 C84 1.472(3) . ?
N16 H16 0.8800 . ?
N16 C77 1.332(3) . ?
N16 C78 1.418(3) . ?
N17 H17 0.8800 . ?
N17 C69 1.334(3) . ?
N17 C70 1.418(3) . ?
N18 H18a 0.8800 . ?
N18 C85 1.330(3) . ?
N18 C86 1.423(3) . ?
C26 H26 0.9500 . ?
C26 C86 1.380(4) . ?
C26 C90 1.394(4) . ?
C62 H62a 0.9900 . ?
C62 H62b 0.9900 . ?
C62 C63 1.522(4) . ?
C63 H63a 0.9900 . ?
C63 H63b 0.9900 . ?
C64 H64a 0.9900 . ?
C64 H64b 0.9900 . ?
C64 C65 1.518(4) . ?
C65 H65a 0.9900 . ?
C65 H65b 0.9900 . ?
C66 H66a 0.9900 . ?
C66 H66b 0.9900 . ?
C66 C67 1.521(4) . ?
C67 H67a 0.9900 . ?
C67 H67b 0.9900 . ?
C68 H68a 0.9900 . ?
C68 H68b 0.9900 . ?
C68 C69 1.513(4) . ?
C70 C71 1.384(4) . ?
C70 C75 1.384(4) . ?
C71 H71 0.9500 . ?
C71 C72 1.387(4) . ?
C72 H72 0.9500 . ?
C72 C73 1.383(5) . ?
C73 H73 0.9500 . ?
C73 C74 1.375(5) . ?
C74 H74 0.9500 . ?
C74 C75 1.383(4) . ?
C75 H75 0.9500 . ?
C76 H76a 0.9900 . ?
C76 H76b 0.9900 . ?
C76 C77 1.517(4) . ?
C78 C79 1.390(4) . ?
C78 C83 1.393(4) . ?
C79 H79 0.9500 . ?
C79 C80 1.390(4) . ?
C80 H80 0.9500 . ?
C80 C81 1.369(5) . ?
C81 H81 0.9500 . ?
C81 C82 1.379(5) . ?
C82 H82 0.9500 . ?
C82 C83 1.379(4) . ?
C83 H83 0.9500 . ?
C84 H84a 0.9900 . ?
C84 H84b 0.9900 . ?
C84 C85 1.511(4) . ?
C86 C87 1.391(4) . ?
C87 H87 0.9500 . ?
C87 C88 1.387(4) . ?
C88 H88 0.9500 . ?
C88 C89 1.371(5) . ?
C89 H89 0.9500 . ?
C89 C90 1.367(5) . ?
C90 H90 0.9500 . ?
O101 N101 1.218(5) . ?
O102 N101 1.286(5) . ?
O103 N101 1.215(4) . ?
O10 N19 1.262(9) . ?
O11 N19 1.35(2) . ?
O12 N19 1.29(3) . ?
O104 N102 1.259(6) . ?
O105 N102 1.205(6) . ?
O106 N102 1.273(8) . ?
O13 N1a 1.242(5) . ?
O14 N1a 1.260(5) . ?
O15 N1a 1.250(5) . ?
O107 N103 1.206(6) . ?
O108 N103 1.229(6) . ?
O109 N103 1.243(6) . ?
O16 N1b 1.231(5) . ?
O17 N1b 1.271(9) . ?
O18 N1b 1.212(8) . ?
O110 N104 1.233(3) . ?
O111 N104 1.269(3) . ?
O112 N104 1.241(3) . ?
O113 N105 1.227(3) . ?
O114 N105 1.230(3) . ?
O115 N105 1.266(3) . ?
O116 N106 1.245(3) . ?
O117 N106 1.267(3) . ?
O118 N106 1.246(3) . ?
O119 C91 1.416(4) . ?
O119 C93 1.412(4) . ?
C91 H91a 1.02(5) . ?
C91 H91b 0.94(4) . ?
C91 C92 1.479(6) . ?
C92 H92a 0.9800 . ?
C92 H92b 0.9800 . ?
C92 H92c 0.9800 . ?
C93 H93a 1.075(19) . ?
C93 H93b 1.07(4) . ?
C93 C94 1.514(5) . ?
C94 H94a 0.9800 . ?
C94 H94b 0.9800 . ?
C94 H94c 0.9800 . ?

loop_
_geom_torsion_atom_site_label_1
_geom_torsion_atom_site_label_2
_geom_torsion_atom_site_label_3
_geom_torsion_atom_site_label_4
_geom_torsion
_geom_torsion_site_symmetry_1
_geom_torsion_site_symmetry_2
_geom_torsion_site_symmetry_3
_geom_torsion_site_symmetry_4
_geom_torsion_publ_flag
Cu1 O1 C8 N4 -175.91(17) . . . . ?
Cu1 O1 C8 C7 5.38(19) . . . . ?
Cu1 O2 C16 N6 176.70(17) . . . . ?
Cu1 O2 C16 C15 -1.53(19) . . . . ?
Cu1 O3 C24 N5 176.27(18) . . . . ?
Cu1 O3 C24 C23 -3.6(2) . . . . ?
Cu1 N1 C1 C2 51.16(16) . . . . ?
Cu1 N1 C6 C5 20.82(17) . . . . ?
Cu1 N1 C7 C8 39.16(16) . . . . ?
Cu1 N2 C2 C1 18.15(18) . . . . ?
Cu1 N2 C3 C4 51.82(16) . . . . ?
Cu1 N2 C15 C16 36.08(16) . . . . ?
Cu1 N3 C4 C3 17.48(16) . . . . ?
Cu1 N3 C5 C6 48.42(16) . . . . ?
Cu1 N3 C23 C24 37.69(16) . . . . ?
O1 C8 N4 C9 -5.8(4) . . . . ?
O1 C8 C7 N1 -30.7(3) . . . . ?
O2 C16 N6 C17 -6.1(4) . . . . ?
O2 C16 C15 N2 -24.5(3) . . . . ?
O3 C24 N5 C25 -6.4(4) . . . . ?
O3 C24 C23 N3 -25.7(3) . . . . ?
N1 C1 C2 N2 -48.3(2) . . . . ?
N1 C6 C5 N3 -48.0(2) . . . . ?
N1 C7 C8 N4 150.5(2) . . . . ?
N2 C3 C4 N3 -47.0(2) . . . . ?
N2 C15 C16 N6 157.1(2) . . . . ?
N3 C23 C24 N5 154.4(2) . . . . ?
N4 C9 C10 C11 178.3(3) . . . . ?
N4 C9 C14 C13 -177.9(3) . . . . ?
N5 C25 C27 C28 -177.1(3) . . . . ?
N5 C25 C31 C30 177.3(3) . . . . ?
N6 C17 C18 C19 176.8(3) . . . . ?
N6 C17 C22 C21 -177.3(3) . . . . ?
C9 C10 C11 C12 -0.4(4) . . . . ?
C9 C14 C13 C12 -0.2(4) . . . . ?
C10 C11 C12 C13 1.3(4) . . . . ?
C11 C12 C13 C14 -0.9(5) . . . . ?
C17 C18 C19 C20 0.4(4) . . . . ?
C17 C22 C21 C20 1.1(4) . . . . ?
C18 C19 C20 C21 0.3(4) . . . . ?
C19 C20 C21 C22 -1.1(4) . . . . ?
C25 C27 C28 C29 -0.3(4) . . . . ?
C25 C31 C30 C29 0.1(4) . . . . ?
C27 C28 C29 C30 -0.8(4) . . . . ?
C28 C29 C30 C31 0.9(4) . . . . ?
Cu2 O4 C39 N10 177.4(2) . . . . ?
Cu2 O4 C39 C38 -5.1(2) . . . . ?
Cu2 O5 C55 N11 174.99(16) . . . . ?
Cu2 O5 C55 C54 -6.81(19) . . . . ?
Cu2 O6 C47 N12 172.44(16) . . . . ?
Cu2 O6 C47 C46 -9.8(2) . . . . ?
Cu2 N7 C32 C33 47.5(2) . . . . ?
Cu2 N7 C37 C36 18.20(18) . . . . ?
Cu2 N7 C46 C47 -41.76(18) . . . . ?
Cu2 N8 C33 C32 21.05(18) . . . . ?
Cu2 N8 C34 C35 47.30(18) . . . . ?
Cu2 N8 C38 C39 -35.22(18) . . . . ?
Cu2 N9 C35 C34 17.09(19) . . . . ?
Cu2 N9 C36 C37 46.81(18) . . . . ?
Cu2 N9 C54 C55 -38.01(16) . . . . ?
O4 C39 N10 C40 -0.3(4) . . . . ?
O4 C39 C38 N8 30.8(3) . . . . ?
O5 C55 N11 C56 0.2(4) . . . . ?
O5 C55 C54 N9 31.6(3) . . . . ?
O6 C47 N12 C48 -0.8(4) . . . . ?
O6 C47 C46 N7 36.4(3) . . . . ?
N7 C32 C33 N8 -46.7(3) . . . . ?
N7 C37 C36 N9 -44.0(3) . . . . ?
N7 C46 C47 N12 -145.7(2) . . . . ?
N8 C34 C35 N9 -46.9(3) . . . . ?
N8 C38 C39 N10 -151.6(2) . . . . ?
N9 C54 C55 N11 -150.0(2) . . . . ?
N10 C40 C41 C42 177.2(3) . . . . ?
N10 C40 C45 C44 -177.0(4) . . . . ?
N11 C56 C57 C58 -177.1(4) . . . . ?
N11 C56 C61 C60 176.9(3) . . . . ?
N12 C48 C49 C50 176.4(3) . . . . ?
N12 C48 C53 C52 -176.8(4) . . . . ?
C40 C41 C42 C43 -0.3(4) . . . . ?
C40 C45 C44 C43 0.1(5) . . . . ?
C41 C42 C43 C44 -3.3(4) . . . . ?
C42 C43 C44 C45 3.5(5) . . . . ?
C48 C49 C50 C51 0.3(4) . . . . ?
C48 C53 C52 C51 0.6(5) . . . . ?
C49 C50 C51 C52 -2.4(5) . . . . ?
C50 C51 C52 C53 2.0(5) . . . . ?
C56 C57 C58 C59 -0.1(5) . . . . ?
C56 C61 C60 C59 0.7(4) . . . . ?
C57 C58 C59 C60 0.6(6) . . . . ?
C58 C59 C60 C61 -0.9(5) . . . . ?
Cu3 O7 C85 N18 173.98(16) . . . . ?
Cu3 O7 C85 C84 -6.27(19) . . . . ?
Cu3 O8 C77 N16 169.69(15) . . . . ?
Cu3 O8 C77 C76 -10.02(19) . . . . ?
Cu3 O9 C69 N17 173.61(16) . . . . ?
Cu3 O9 C69 C68 -5.18(19) . . . . ?
Cu3 N13 C65 C64 -51.28(17) . . . . ?
Cu3 N13 C66 C67 -20.51(18) . . . . ?
Cu3 N13 C76 C77 -42.63(16) . . . . ?
Cu3 N14 C62 C63 -16.41(18) . . . . ?
Cu3 N14 C67 C66 -48.95(17) . . . . ?
Cu3 N14 C68 C69 -43.58(16) . . . . ?
Cu3 N15 C63 C62 -50.44(17) . . . . ?
Cu3 N15 C64 C65 -17.47(18) . . . . ?
Cu3 N15 C84 C85 -40.57(16) . . . . ?
O7 C85 N18 C86 4.6(4) . . . . ?
O7 C85 C84 N15 33.3(3) . . . . ?
O8 C77 N16 C78 2.5(4) . . . . ?
O8 C77 C76 N13 37.0(3) . . . . ?
O9 C69 N17 C70 4.7(4) . . . . ?
O9 C69 C68 N14 35.3(3) . . . . ?
N13 C65 C64 N15 47.4(2) . . . . ?
N13 C66 C67 N14 47.6(2) . . . . ?
N13 C76 C77 N16 -142.7(2) . . . . ?
N14 C62 C63 N15 45.4(2) . . . . ?
N14 C68 C69 N17 -143.6(2) . . . . ?
N15 C84 C85 N18 -147.0(2) . . . . ?
N16 C78 C79 C80 -179.9(3) . . . . ?
N16 C78 C83 C82 179.8(2) . . . . ?
N17 C70 C71 C72 -177.2(2) . . . . ?
N17 C70 C75 C74 178.1(3) . . . . ?
N18 C86 C26 C90 176.4(3) . . . . ?
N18 C86 C87 C88 -177.4(3) . . . . ?
C26 C86 C87 C88 0.5(3) . . . . ?
C26 C90 C89 C88 0.4(4) . . . . ?
C70 C71 C72 C73 -1.3(3) . . . . ?
C70 C75 C74 C73 -0.7(3) . . . . ?
C71 C72 C73 C74 0.1(4) . . . . ?
C72 C73 C74 C75 0.9(4) . . . . ?
C78 C79 C80 C81 -0.2(3) . . . . ?
C78 C83 C82 C81 0.4(3) . . . . ?
C79 C80 C81 C82 -0.0(4) . . . . ?
C80 C81 C82 C83 -0.1(4) . . . . ?
C86 C87 C88 C89 0.8(4) . . . . ?
C87 C88 C89 C90 -1.3(4) . . . . ?

loop_
_restr_distance_atom_site_label_1
_restr_distance_atom_site_label_2
_restr_distance_site_symmetry_2
_restr_distance_target
_restr_distance_target_weight_param
_restr_distance_diff
O10 N19 1 1.2500 0.0100 -0.0124
O104 N102 1 1.2500 0.0100 -0.0089
O105 N102 1 1.2500 0.0100 0.0451
O14 N1a 1 1.2500 0.0050 -0.0102
O15 N1a 1 1.2500 0.0050 0.0001
N1a O13 1 1.2500 0.0050 0.0076
O108 N103 1 1.2500 0.0100 0.0210
N103 O107 1 1.2400 0.0200 0.0343
N103 O108 1 1.2500 0.0200 0.0210
N103 O109 1 1.2500 0.0200 0.0074
O16 N1b 1 1.2500 0.0050 0.0186
N1b O16 1 1.2500 0.0200 0.0186
N1b O17 1 1.2500 0.0100 -0.0213
N1b O18 1 1.2500 0.0100 0.0383
C93 H93a 1 1.0460 0.0200 -0.0286

loop_
_restr_equal_distance_atom_site_label_1
_restr_equal_distance_atom_site_label_2
_restr_equal_distance_site_symmetry_2
_restr_equal_distance_class_id
O101 O102 1 21
O101 O103 1 22
O101 N101 1 18
O102 O103 1 23
O102 N101 1 19
O103 N101 1 20
O10 O11 1 21
O10 O12 1 22
O10 N19 1 18
O11 O12 1 23
O11 O12 1 25
O11 N19 1 24
O11 N19 1 19
O12 O10 1 25
O12 N19 1 20
N19 O10 1 24
O104 N102 1 7
O104 N102 1 2
O104 N1a 1 7
O105 N102 1 1
O105 N102 1 9
O105 N1a 1 9
O106 N102 1 3
O106 N102 1 10
O106 N1a 1 10
O13 N102 1 4
O13 N102 1 1
O13 N1a 1 4
O14 N102 1 2
O14 N102 1 6
O14 N1a 1 6
O15 N102 1 5
O15 N102 1 3
O15 N1a 1 5
O107 O108 1 15
O107 O109 1 16
O107 O109 1 8
O107 N103 1 12
O108 O107 1 8
O108 O109 1 17
O108 N103 1 13
O109 O108 1 8
O109 N103 1 14
N103 O107 1 11
N103 O108 1 11
N103 O109 1 11
O16 O17 1 15
O16 O18 1 16
O16 N1b 1 12
O17 O18 1 17
O17 N1b 1 13
O18 N1b 1 14

loop_
_restr_equal_distance_class_class_id
_restr_equal_distance_class_target_weight_param
_restr_equal_distance_class_average
_restr_equal_distance_class_esd
_restr_equal_distance_class_diff_max
1 0.0200 1.1775 0.0273 0.0273
2 0.0200 1.4159 0.1569 0.1569
3 0.0200 1.2693 0.0040 0.0040
4 0.0200 1.1963 0.0461 0.0461
5 0.0200 1.2576 0.0077 0.0077
6 0.0200 1.4165 0.1563 0.1563
7 0.0200 1.4872 0.2283 0.2283
8 0.0400 2.1177 0.0560 0.0776
9 0.0200 1.0556 0.1493 0.1493
10 0.0200 1.2413 0.0320 0.0320
11 0.0200 1.2258 0.0152 0.0201
12 0.0200 1.2185 0.0128 0.0128
13 0.0200 1.2501 0.0211 0.0211
14 0.0200 1.2272 0.0154 0.0154
15 0.0400 1.9036 0.1365 0.1365
16 0.0400 2.2138 0.0706 0.0706
17 0.0400 2.2067 0.0367 0.0367
18 0.0200 1.2400 0.0224 0.0224
19 0.0200 1.3180 0.0324 0.0324
20 0.0200 1.2500 0.0353 0.0353
21 0.0400 2.3444 0.1887 0.1887
22 0.0400 2.0818 0.0445 0.0445
23 0.0400 2.1034 0.0520 0.0520
24 0.0200 1.3064 0.0440 0.0440
25 0.0050 2.0444 0.0071 0.0071

loop_
_restr_U_similar_atom_site_label_1
_restr_U_similar_atom_site_label_2
_restr_U_similar_weight_param
O101 N101 0.0200
O101 O10 0.0200
O102 N101 0.0200
O102 O10 0.0200
O102 O11 0.0200
O102 O12 0.0200
O102 N19 0.0200
O103 N101 0.0200
O103 O10 0.0200
N101 O10 0.0200
N101 O12 0.0200
N101 N19 0.0100
O10 N19 0.0200
O11 N19 0.0200
O12 N19 0.0200
O107 N103 0.0800
O107 N103 0.0200
O107 O16 0.0200
O107 O17 0.0200
O107 N1b 0.0200
O108 N103 0.0800
O108 N103 0.0200
O108 O17 0.0200
O109 N103 0.0800
O109 N103 0.0200
O109 O17 0.0200
O109 O18 0.0200
O109 N1b 0.0200
N103 O16 0.0200
N103 O17 0.0200
N103 O18 0.0200
N103 N1b 0.0100
O16 O17 0.0200
O16 N1b 0.0200
O17 N1b 0.0200
O18 N1b 0.0200
C91 C92 0.0400

loop_
_smtbx_masks_void_nr
_smtbx_masks_void_average_x
_smtbx_masks_void_average_y
_smtbx_masks_void_average_z
_smtbx_masks_void_volume
_smtbx_masks_void_count_electrons
_smtbx_masks_void_content
1 0.000 0.000 0.500 162.1 36.7 '2 MeOH'
2 -0.124 0.347 -0.003 61.8 12.6 ?
3 0.124 0.653 0.003 61.8 12.5 ?
4 0.500 0.000 1.000 91.1 20.7 '0.5 Et2O'
5 0.365 0.490 0.408 7.3 0.0 ?
6 0.635 0.510 0.592 7.3 0.0 ?

loop_
_restr_chirality_atom_site_label_1
_restr_chirality_atom_site_label_2
_restr_chirality_atom_site_label_3
_restr_chirality_atom_site_label_4
_restr_chirality_site_symmetry_1
_restr_chirality_site_symmetry_2
_restr_chirality_site_symmetry_3
_restr_chirality_site_symmetry_4
_restr_chirality_volume_target
_restr_chirality_weight_param
_restr_chirality_diff
O11 N19 O12 O10 1 1 1 1 0.0000 0.1000 -0.0213
O105 N102 O106 O104 1 1 1 1 0.0000 0.1000 -0.1736
O14 N1a O15 O13 1 1 1 1 0.0000 0.0050 -0.0014
O108 N103 O109 O107 1 1 1 1 0.0000 0.1000 -0.3021
O17 N1b O18 O16 1 1 1 1 0.0000 0.1000 -0.3909

loop_
_restr_rigu_atom_site_label_1
_restr_rigu_atom_site_label_2
_restr_rigu_target_weight_param
_restr_rigu_u13_diff
_restr_rigu_u23_diff
_restr_rigu_u33_diff
O101 O102 0.004000 0.040167 -0.033770 -0.010681
O101 O102 0.010000 0.040167 -0.033770 -0.010681
O101 O103 0.004000 0.002437 0.029062 0.009473
O101 O103 0.010000 0.002437 0.029062 0.009473
O101 N101 0.004000 0.008103 0.016624 -0.009176
O101 N101 0.010000 0.008103 0.016624 -0.009176
O102 O103 0.004000 -0.016237 -0.005845 0.009492
O102 O103 0.010000 -0.016237 -0.005845 0.009492
O102 N101 0.010000 0.004663 0.002295 -0.001378
O102 N101 0.004000 0.004663 0.002295 -0.001378
O103 N101 0.004000 -0.000530 -0.006283 0.007185
O103 N101 0.010000 -0.000530 -0.006283 0.007185
O10 O11 0.010000 0.001257 0.000265 0.015582
O10 O12 0.010000 -0.008960 0.006433 0.027099
O10 N19 0.010000 -0.001251 0.000212 -0.000212
O11 O12 0.010000 -0.010646 -0.014817 0.007397
O11 N19 0.010000 -0.000979 -0.005911 -0.012971
O12 N19 0.010000 -0.003372 0.008814 -0.018567
O107 O108 0.004000 0.006030 0.014631 -0.004762
O107 O109 0.004000 -0.001937 0.008166 0.004678
O107 N103 0.004000 0.002642 0.000201 0.005480
O108 O109 0.004000 -0.039005 0.003195 0.014856
O108 N103 0.004000 -0.018421 -0.015478 -0.003407
O109 N103 0.004000 0.002836 -0.009388 -0.001397
O16 O17 0.005000 -0.019823 -0.000522 0.040057
O16 O18 0.005000 0.018682 -0.023501 0.035040
O16 N1b 0.005000 -0.011112 -0.011919 0.040621
O17 O18 0.005000 0.015902 0.010115 -0.008066
O17 N1b 0.005000 -0.003656 -0.002225 0.004422
O18 N1b 0.005000 0.017605 -0.016157 0.013646
